data_7718905
loop_
_publ_author_name
'Anzai, Togo'
'Sugamata, Koh'
'Morisako, Shogo'
'Sasamori, Takahiro'

_publ_section_title
;
 Structural characterization of a dicoordinated bis(ferrocenyl)aluminum
 cation.
;
_journal_issue 27
_journal_name_full 'Dalton transactions (Cambridge, England : 2003)'
_journal_page_first 10667
_journal_page_last 10672
_journal_paper_doi 10.1039/d5dt00966a
_journal_volume 54
_journal_year 2025
_chemical_formula_moiety 'C80 H108 Al Fe2 O, C24 B F20, C7 H8'
_chemical_formula_sum 'C111 H116 Al B F20 Fe2 O'
_chemical_formula_weight 1995.52
_space_group_crystal_system monoclinic
_space_group_IT_number 14
_space_group_name_Hall '-P 2yn'
_space_group_name_H-M_alt 'P 1 21/n 1'
_atom_sites_solution_hydrogens geom
_audit_block_doi 10.5517/ccdc.csd.cc2myr2f
_audit_creation_method SHELXL-2018/1
_audit_update_record
;
2025-04-06 deposited with the CCDC.	2025-06-13 downloaded from the CCDC.
;
_cell_angle_alpha 90
_cell_angle_beta 92.846(3)
_cell_angle_gamma 90
_cell_formula_units_Z 4
_cell_length_a 12.1792(4)
_cell_length_b 29.2404(8)
_cell_length_c 27.8811(9)
_cell_measurement_reflns_used 42797
_cell_measurement_temperature 103(2)
_cell_measurement_theta_max 29.0800
_cell_measurement_theta_min 1.8320
_cell_volume 9916.9(5)
_computing_cell_refinement 'CrysAlisPro 1.171.43.90 (Rigaku Oxford Diffraction, 2023)'
_computing_data_collection 'APEX2 (Bruker AXS, 2006)'
_computing_data_reduction 'CrysAlisPro 1.171.43.90 (Rigaku Oxford Diffraction, 2023)'
_computing_molecular_graphics 'Yadokari-XG 2011 (Wakita Nemoto et al., 2011)'
_computing_publication_material 'Yadokari-XG 2011 (Wakita Nemoto et al., 2011)'
_computing_structure_refinement 'SHELXL-2018/1 (Sheldrick, 2018)'
_computing_structure_solution 'SHELXT-2018/1 (Sheldrick, 2018)'
_diffrn_ambient_temperature 103(2)
_diffrn_detector_area_resol_mean 8.333
_diffrn_measured_fraction_theta_full 0.999
_diffrn_measured_fraction_theta_max 0.999
_diffrn_measurement_device_type 'Bruker D8 goniometer'
_diffrn_measurement_method 'phi and omega scans'
_diffrn_radiation_monochromator 'multilayered confocal mirror'
_diffrn_radiation_source 'rotating anode X-ray tube'
_diffrn_radiation_type MoK\a
_diffrn_radiation_wavelength 0.71073
_diffrn_reflns_av_R_equivalents 0.3044
_diffrn_reflns_av_unetI/netI 0.1899
_diffrn_reflns_Laue_measured_fraction_full 0.999
_diffrn_reflns_Laue_measured_fraction_max 0.999
_diffrn_reflns_limit_h_max 14
_diffrn_reflns_limit_h_min -14
_diffrn_reflns_limit_k_max 34
_diffrn_reflns_limit_k_min -34
_diffrn_reflns_limit_l_max 33
_diffrn_reflns_limit_l_min -33
_diffrn_reflns_number 140032
_diffrn_reflns_point_group_measured_fraction_full 0.999
_diffrn_reflns_point_group_measured_fraction_max 0.999
_diffrn_reflns_theta_full 25.000
_diffrn_reflns_theta_max 25.000
_diffrn_reflns_theta_min 2.020
_exptl_absorpt_coefficient_mu 0.388
_exptl_absorpt_correction_T_max 0.988
_exptl_absorpt_correction_T_min 0.970
_exptl_absorpt_correction_type multi-scan
_exptl_absorpt_process_details
;
CrysAlisPro 1.171.43.90 (Rigaku Oxford Diffraction, 2023)
Empirical absorption correction using spherical harmonics,
implemented in SCALE3 ABSPACK scaling algorithm.
;
_exptl_crystal_colour orange
_exptl_crystal_density_diffrn 1.337
_exptl_crystal_description prism
_exptl_crystal_F_000 4160
_exptl_crystal_size_max 0.080
_exptl_crystal_size_mid 0.050
_exptl_crystal_size_min 0.030
_refine_diff_density_max 0.558
_refine_diff_density_min -0.375
_refine_diff_density_rms 0.085
_refine_ls_extinction_method none
_refine_ls_goodness_of_fit_ref 1.059
_refine_ls_hydrogen_treatment constr
_refine_ls_matrix_type full
_refine_ls_number_parameters 1301
_refine_ls_number_reflns 17461
_refine_ls_number_restraints 78
_refine_ls_restrained_S_all 1.057
_refine_ls_R_factor_all 0.2045
_refine_ls_R_factor_gt 0.1022
_refine_ls_shift/su_max 0.000
_refine_ls_shift/su_mean 0.000
_refine_ls_structure_factor_coef Fsqd
_refine_ls_weighting_details 'w=1/[\s^2^(Fo^2^)+(0.0289P)^2^+19.9820P] where P=(Fo^2^+2Fc^2^)/3'
_refine_ls_weighting_scheme calc
_refine_ls_wR_factor_gt 0.1336
_refine_ls_wR_factor_ref 0.1640
_reflns_Friedel_coverage 0.000
_reflns_number_gt 8998
_reflns_number_total 17461
_reflns_threshold_expression 'I > 2\s(I)'
_cod_data_source_file d5dt00966a3.cif
_cod_data_source_block compound4
_cod_depositor_comments 'Adding full bibliography for 7718900--7718905.cif.'
_cod_original_sg_symbol_H-M 'P 21/n'
_cod_database_code 7718905
_shelx_shelxl_version_number 2018/1
_shelx_space_group_comment
;
The symmetry employed for this shelxl refinement is uniquely defined
by the following loop, which should always be used as a source of
symmetry information in preference to the above space-group names.
They are only intended as comments.
;
_shelx_estimated_absorpt_t_min 0.970
_shelx_estimated_absorpt_t_max 0.988

loop_
_space_group_symop_operation_xyz
'x, y, z'
'-x+1/2, y+1/2, -z+1/2'
'-x, -y, -z'
'x-1/2, -y-1/2, z-1/2'

loop_
_atom_site_label
_atom_site_type_symbol
_atom_site_fract_x
_atom_site_fract_y
_atom_site_fract_z
_atom_site_U_iso_or_equiv
_atom_site_adp_type
_atom_site_occupancy
_atom_site_site_symmetry_order
_atom_site_calc_flag
_atom_site_refinement_flags_posn
_atom_site_refinement_flags_adp
_atom_site_refinement_flags_occupancy
_atom_site_disorder_assembly
_atom_site_disorder_group
Al1 Al 0.70977(16) 0.53615(6) 0.25420(7) 0.0197(5) Uani 1 1 d . . . . .
O1 O 0.8605(3) 0.53526(14) 0.25387(14) 0.0232(11) Uani 1 1 d . . . . .
C1 C 0.9252(6) 0.4940(2) 0.2419(2) 0.0340(19) Uani 1 1 d . . . . .
H1 H 0.874069 0.468723 0.232912 0.041 Uiso 1 1 calc R U . . .
H2 H 0.970188 0.484278 0.270632 0.041 Uiso 1 1 calc R U . . .
C2 C 0.9994(6) 0.5024(2) 0.2013(2) 0.040(2) Uani 1 1 d . . . . .
H3 H 0.955907 0.513725 0.173303 0.061 Uiso 1 1 calc R U . . .
H4 H 1.035763 0.473754 0.193021 0.061 Uiso 1 1 calc R U . . .
H5 H 1.055078 0.525171 0.211210 0.061 Uiso 1 1 calc R U . . .
C3 C 0.9289(5) 0.5761(2) 0.2654(3) 0.0329(18) Uani 1 1 d . . . . .
H6 H 0.880442 0.601643 0.274059 0.040 Uiso 1 1 calc R U . . .
H7 H 0.967292 0.585276 0.236414 0.040 Uiso 1 1 calc R U . . .
C4 C 1.0130(6) 0.5678(2) 0.3061(3) 0.048(2) Uani 1 1 d . . . . .
H8 H 0.976144 0.556025 0.334051 0.073 Uiso 1 1 calc R U . . .
H9 H 1.050225 0.596589 0.314679 0.073 Uiso 1 1 calc R U . . .
H10 H 1.067187 0.545406 0.296116 0.073 Uiso 1 1 calc R U . . .
C5 C 0.6428(5) 0.47676(19) 0.2414(2) 0.0152(15) Uani 1 1 d . . . . .
C6 C 0.6547(5) 0.45425(18) 0.1954(2) 0.0146(15) Uani 1 1 d . . . . .
C7 C 0.5853(5) 0.41534(19) 0.1917(2) 0.0182(15) Uani 1 1 d . . . . .
H11 H 0.577994 0.395069 0.165087 0.022 Uiso 1 1 calc R U . . .
C8 C 0.5291(5) 0.4121(2) 0.2345(2) 0.0202(15) Uani 1 1 d . . . . .
H12 H 0.477484 0.389073 0.241765 0.024 Uiso 1 1 calc R U . . .
C9 C 0.5618(5) 0.44882(19) 0.2651(2) 0.0185(15) Uani 1 1 d . . . . .
Fe1 Fe 0.69316(7) 0.40771(3) 0.24897(3) 0.0175(2) Uani 1 1 d . . . . .
C10 C 0.8325(6) 0.3979(2) 0.2917(2) 0.0295(18) Uani 1 1 d . . . . .
H13 H 0.873493 0.421190 0.308260 0.035 Uiso 1 1 calc R U . . .
C11 C 0.8481(6) 0.3824(2) 0.2446(2) 0.0277(18) Uani 1 1 d . . . . .
H14 H 0.901914 0.393466 0.223910 0.033 Uiso 1 1 calc R U . . .
C12 C 0.7711(6) 0.3481(2) 0.2334(3) 0.0340(19) Uani 1 1 d . . . . .
H15 H 0.763602 0.331784 0.203882 0.041 Uiso 1 1 calc R U . . .
C13 C 0.7064(6) 0.3418(2) 0.2736(2) 0.0281(18) Uani 1 1 d . . . . .
H16 H 0.647648 0.320673 0.275933 0.034 Uiso 1 1 calc R U . . .
C14 C 0.7451(6) 0.3726(2) 0.3096(2) 0.0287(18) Uani 1 1 d . . . . .
H17 H 0.716891 0.375755 0.340596 0.034 Uiso 1 1 calc R U . . .
C15 C 0.7220(5) 0.4701(2) 0.1559(2) 0.0183(15) Uani 1 1 d . . . . .
C16 C 0.7806(5) 0.4386(2) 0.1295(2) 0.0206(16) Uani 1 1 d . . . . .
H18 H 0.781684 0.407442 0.139054 0.025 Uiso 1 1 calc R U . . .
C17 C 0.8371(5) 0.4517(2) 0.0898(2) 0.0196(16) Uani 1 1 d . . . . .
C18 C 0.8355(5) 0.4979(2) 0.0779(2) 0.0197(15) Uani 1 1 d . . . . .
H19 H 0.876585 0.507530 0.051693 0.024 Uiso 1 1 calc R U . . .
C19 C 0.7769(5) 0.5310(2) 0.1023(2) 0.0213(15) Uani 1 1 d . . . . .
C20 C 0.7205(5) 0.5161(2) 0.1418(2) 0.0195(15) Uani 1 1 d . . . . .
H20 H 0.680201 0.537651 0.159446 0.023 Uiso 1 1 calc R U . . .
C21 C 0.8987(6) 0.4174(2) 0.0601(2) 0.0237(16) Uani 1 1 d . . . . .
C22 C 0.8939(7) 0.3687(2) 0.0789(3) 0.059(3) Uani 1 1 d . . . . .
H21 H 0.926450 0.367624 0.111748 0.088 Uiso 1 1 calc R U . . .
H22 H 0.935108 0.348503 0.058287 0.088 Uiso 1 1 calc R U . . .
H23 H 0.817175 0.358679 0.078822 0.088 Uiso 1 1 calc R U . . .
C23 C 0.8534(7) 0.4187(3) 0.0087(3) 0.063(3) Uani 1 1 d . . . . .
H24 H 0.775631 0.409985 0.007515 0.095 Uiso 1 1 calc R U . . .
H25 H 0.894449 0.397234 -0.010607 0.095 Uiso 1 1 calc R U . . .
H26 H 0.860754 0.449688 -0.004113 0.095 Uiso 1 1 calc R U . . .
C24 C 1.0207(7) 0.4308(3) 0.0600(3) 0.062(3) Uani 1 1 d . . . . .
H27 H 1.027424 0.461510 0.046317 0.093 Uiso 1 1 calc R U . . .
H28 H 1.060171 0.408844 0.040723 0.093 Uiso 1 1 calc R U . . .
H29 H 1.052317 0.430724 0.093054 0.093 Uiso 1 1 calc R U . . .
C25 C 0.7758(6) 0.5804(2) 0.0851(2) 0.0254(17) Uani 1 1 d . . . . .
C26 C 0.7365(6) 0.5824(2) 0.0327(2) 0.046(2) Uani 1 1 d . . . . .
H30 H 0.786681 0.564844 0.013399 0.068 Uiso 1 1 calc R U . . .
H31 H 0.734968 0.614324 0.021910 0.068 Uiso 1 1 calc R U . . .
H32 H 0.662421 0.569410 0.028941 0.068 Uiso 1 1 calc R U . . .
C27 C 0.8950(6) 0.5996(2) 0.0906(3) 0.049(2) Uani 1 1 d . . . . .
H33 H 0.921593 0.597325 0.124309 0.073 Uiso 1 1 calc R U . . .
H34 H 0.895429 0.631657 0.080523 0.073 Uiso 1 1 calc R U . . .
H35 H 0.943168 0.581747 0.070564 0.073 Uiso 1 1 calc R U . . .
C28 C 0.7016(6) 0.6106(2) 0.1137(2) 0.036(2) Uani 1 1 d . . . . .
H36 H 0.625426 0.599950 0.109270 0.054 Uiso 1 1 calc R U . . .
H37 H 0.706611 0.642252 0.102558 0.054 Uiso 1 1 calc R U . . .
H38 H 0.724747 0.609000 0.147849 0.054 Uiso 1 1 calc R U . . .
C29 C 0.5117(5) 0.4560(2) 0.3121(2) 0.0171(15) Uani 1 1 d . . . . .
C30 C 0.4909(5) 0.4188(2) 0.3418(2) 0.0209(16) Uani 1 1 d . . . . .
H39 H 0.513299 0.389167 0.332442 0.025 Uiso 1 1 calc R U . . .
C31 C 0.4386(5) 0.4239(2) 0.3845(2) 0.0216(16) Uani 1 1 d . . . . .
C32 C 0.4048(5) 0.4677(2) 0.3965(2) 0.0253(16) Uani 1 1 d . . . . .
H40 H 0.369819 0.472035 0.425896 0.030 Uiso 1 1 calc R U . . .
C33 C 0.4205(5) 0.5056(2) 0.3670(2) 0.0232(16) Uani 1 1 d . . . . .
C34 C 0.4753(5) 0.4991(2) 0.3255(2) 0.0210(16) Uani 1 1 d . . . . .
H41 H 0.488472 0.524582 0.305455 0.025 Uiso 1 1 calc R U . . .
C35 C 0.4197(5) 0.3824(2) 0.4170(2) 0.0257(17) Uani 1 1 d . . . . .
C36 C 0.5312(7) 0.3635(3) 0.4344(4) 0.091(4) Uani 1 1 d . . . . .
H42 H 0.520673 0.335589 0.453017 0.136 Uiso 1 1 calc R U . . .
H43 H 0.569984 0.386327 0.454625 0.136 Uiso 1 1 calc R U . . .
H44 H 0.574653 0.356487 0.406653 0.136 Uiso 1 1 calc R U . . .
C37 C 0.3574(9) 0.3457(3) 0.3899(3) 0.090(4) Uani 1 1 d . . . . .
H45 H 0.349041 0.319099 0.410885 0.136 Uiso 1 1 calc R U . . .
H46 H 0.397644 0.336653 0.361879 0.136 Uiso 1 1 calc R U . . .
H47 H 0.284581 0.357192 0.379360 0.136 Uiso 1 1 calc R U . . .
C38 C 0.3605(8) 0.3943(3) 0.4617(3) 0.074(3) Uani 1 1 d . . . . .
H48 H 0.285508 0.404262 0.452606 0.110 Uiso 1 1 calc R U . . .
H49 H 0.399804 0.419055 0.478903 0.110 Uiso 1 1 calc R U . . .
H50 H 0.357880 0.367352 0.482445 0.110 Uiso 1 1 calc R U . . .
C39 C 0.3762(6) 0.5525(2) 0.3823(3) 0.040(2) Uani 1 1 d . . . . .
C40 C 0.2555(7) 0.5463(3) 0.3961(4) 0.093(4) Uani 1 1 d . . . . .
H51 H 0.253533 0.527790 0.425375 0.140 Uiso 1 1 calc R U . . .
H52 H 0.213576 0.530899 0.369919 0.140 Uiso 1 1 calc R U . . .
H53 H 0.222865 0.576343 0.401848 0.140 Uiso 1 1 calc R U . . .
C41 C 0.4442(10) 0.5688(3) 0.4246(4) 0.115(5) Uani 1 1 d . . . . .
H54 H 0.517955 0.576597 0.414659 0.172 Uiso 1 1 calc R U . . .
H55 H 0.449439 0.544693 0.448970 0.172 Uiso 1 1 calc R U . . .
H56 H 0.409947 0.596002 0.438005 0.172 Uiso 1 1 calc R U . . .
C42 C 0.3715(7) 0.5863(2) 0.3420(3) 0.050(2) Uani 1 1 d . . . . .
H57 H 0.341490 0.615306 0.353217 0.076 Uiso 1 1 calc R U . . .
H58 H 0.324215 0.574458 0.315392 0.076 Uiso 1 1 calc R U . . .
H59 H 0.445717 0.591405 0.331015 0.076 Uiso 1 1 calc R U . . .
C43 C 0.6488(5) 0.5955(2) 0.2689(2) 0.0178(15) Uani 1 1 d . . . . .
C44 C 0.6766(5) 0.6176(2) 0.3150(2) 0.0220(16) Uani 1 1 d . . . . .
C45 C 0.6096(5) 0.65685(19) 0.3193(2) 0.0197(15) Uani 1 1 d . . . . .
H60 H 0.611157 0.677197 0.345847 0.024 Uiso 1 1 calc R U . . .
C46 C 0.5401(5) 0.6607(2) 0.2773(2) 0.0241(16) Uani 1 1 d . . . . .
H61 H 0.487508 0.684180 0.270855 0.029 Uiso 1 1 calc R U . . .
C47 C 0.5623(5) 0.6235(2) 0.2465(2) 0.0200(16) Uani 1 1 d . . . . .
Fe2 Fe 0.70022(8) 0.66417(3) 0.26089(3) 0.0204(2) Uani 1 1 d . . . . .
C48 C 0.8280(6) 0.6739(2) 0.2164(3) 0.0344(19) Uani 1 1 d . . . . .
H62 H 0.863789 0.650870 0.198933 0.041 Uiso 1 1 calc R U . . .
C49 C 0.8588(5) 0.6885(2) 0.2637(2) 0.0293(18) Uani 1 1 d . . . . .
H63 H 0.918211 0.677045 0.283494 0.035 Uiso 1 1 calc R U . . .
C50 C 0.7841(5) 0.7236(2) 0.2759(2) 0.0276(18) Uani 1 1 d . . . . .
H64 H 0.785250 0.739866 0.305401 0.033 Uiso 1 1 calc R U . . .
C51 C 0.7075(6) 0.7300(2) 0.2363(2) 0.0296(18) Uani 1 1 d . . . . .
H65 H 0.648259 0.751189 0.234578 0.036 Uiso 1 1 calc R U . . .
C52 C 0.7358(6) 0.6991(2) 0.1999(2) 0.0291(18) Uani 1 1 d . . . . .
H66 H 0.698478 0.695967 0.169323 0.035 Uiso 1 1 calc R U . . .
C53 C 0.7532(5) 0.6015(2) 0.3544(2) 0.0184(15) Uani 1 1 d . . . . .
C54 C 0.7542(5) 0.5562(2) 0.3693(2) 0.0229(16) Uani 1 1 d . . . . .
H67 H 0.709510 0.534542 0.352038 0.027 Uiso 1 1 calc R U . . .
C55 C 0.8189(6) 0.5417(2) 0.4088(2) 0.0279(17) Uani 1 1 d . . . . .
C56 C 0.8842(5) 0.5742(2) 0.4333(2) 0.0251(17) Uani 1 1 d . . . . .
H68 H 0.929513 0.564716 0.460207 0.030 Uiso 1 1 calc R U . . .
C57 C 0.8850(5) 0.6200(2) 0.4197(2) 0.0229(16) Uani 1 1 d . . . . .
C58 C 0.8194(5) 0.6336(2) 0.3801(2) 0.0279(17) Uani 1 1 d . . . . .
H69 H 0.819155 0.664716 0.370246 0.033 Uiso 1 1 calc R U . . .
C59 C 0.8205(6) 0.4924(2) 0.4264(2) 0.0301(18) Uani 1 1 d . . . . .
C60 C 0.7413(6) 0.4623(2) 0.3974(3) 0.050(2) Uani 1 1 d . . . . .
H70 H 0.745271 0.431000 0.410052 0.075 Uiso 1 1 calc R U . . .
H71 H 0.760908 0.462225 0.363747 0.075 Uiso 1 1 calc R U . . .
H72 H 0.666386 0.474011 0.399660 0.075 Uiso 1 1 calc R U . . .
C61 C 0.9371(7) 0.4723(3) 0.4198(3) 0.070(3) Uani 1 1 d . . . . .
H73 H 0.991724 0.490454 0.438432 0.105 Uiso 1 1 calc R U . . .
H74 H 0.953352 0.473255 0.385744 0.105 Uiso 1 1 calc R U . . .
H75 H 0.939525 0.440567 0.431083 0.105 Uiso 1 1 calc R U . . .
C62 C 0.7978(8) 0.4905(3) 0.4782(3) 0.071(3) Uani 1 1 d . . . . .
H76 H 0.850506 0.509980 0.496371 0.106 Uiso 1 1 calc R U . . .
H77 H 0.804998 0.458923 0.489628 0.106 Uiso 1 1 calc R U . . .
H78 H 0.722964 0.501433 0.482748 0.106 Uiso 1 1 calc R U . . .
C63 C 0.9559(6) 0.6557(2) 0.4485(2) 0.0249(17) Uani 1 1 d . . . . .
C64 C 1.0771(7) 0.6408(3) 0.4484(3) 0.040(2) Uani 0.789(6) 1 d . U P A 1
H79 H 1.084574 0.609696 0.461230 0.060 Uiso 0.789(6) 1 calc R U P A 1
H80 H 1.101660 0.641491 0.415481 0.060 Uiso 0.789(6) 1 calc R U P A 1
H81 H 1.122237 0.661776 0.468476 0.060 Uiso 0.789(6) 1 calc R U P A 1
C65 C 0.9479(8) 0.7044(3) 0.4282(3) 0.040(2) Uani 0.789(6) 1 d . U P A 1
H82 H 0.969845 0.704387 0.394894 0.061 Uiso 0.789(6) 1 calc R U P A 1
H83 H 0.872004 0.715335 0.429386 0.061 Uiso 0.789(6) 1 calc R U P A 1
H84 H 0.996750 0.724649 0.447490 0.061 Uiso 0.789(6) 1 calc R U P A 1
C66 C 0.9213(8) 0.6562(3) 0.5007(3) 0.043(2) Uani 0.789(6) 1 d . U P A 1
H85 H 0.926169 0.625208 0.513979 0.064 Uiso 0.789(6) 1 calc R U P A 1
H86 H 0.970217 0.676568 0.519819 0.064 Uiso 0.789(6) 1 calc R U P A 1
H87 H 0.845472 0.667254 0.501715 0.064 Uiso 0.789(6) 1 calc R U P A 1
C67 C 1.009(3) 0.6360(11) 0.4925(13) 0.041(3) Uani 0.211(6) 1 d . U P A 2
H88 H 0.952956 0.623060 0.512524 0.061 Uiso 0.211(6) 1 calc R U P A 2
H89 H 1.060228 0.611814 0.483784 0.061 Uiso 0.211(6) 1 calc R U P A 2
H90 H 1.049606 0.659975 0.510422 0.061 Uiso 0.211(6) 1 calc R U P A 2
C68 C 1.032(3) 0.6756(12) 0.4167(12) 0.040(3) Uani 0.211(6) 1 d . U P A 2
H91 H 0.991314 0.687936 0.388333 0.060 Uiso 0.211(6) 1 calc R U P A 2
H92 H 1.072751 0.700232 0.433295 0.060 Uiso 0.211(6) 1 calc R U P A 2
H93 H 1.083373 0.652070 0.406658 0.060 Uiso 0.211(6) 1 calc R U P A 2
C69 C 0.878(3) 0.6910(11) 0.4677(13) 0.041(3) Uani 0.211(6) 1 d . U P A 2
H94 H 0.827772 0.676159 0.489210 0.061 Uiso 0.211(6) 1 calc R U P A 2
H95 H 0.920538 0.714576 0.485460 0.061 Uiso 0.211(6) 1 calc R U P A 2
H96 H 0.835680 0.705223 0.440868 0.061 Uiso 0.211(6) 1 calc R U P A 2
C70 C 0.5001(5) 0.6165(2) 0.2003(2) 0.0170(15) Uani 1 1 d . . . . .
C71 C 0.4595(5) 0.5734(2) 0.1872(2) 0.0248(17) Uani 1 1 d . . . . .
H97 H 0.478181 0.547786 0.206931 0.030 Uiso 1 1 calc R U . . .
C72 C 0.3919(5) 0.5669(2) 0.1457(2) 0.0293(18) Uani 1 1 d . . . . .
C73 C 0.3710(5) 0.6053(2) 0.1165(2) 0.0270(17) Uani 1 1 d . . . . .
H98 H 0.328559 0.601323 0.087275 0.032 Uiso 1 1 calc R U . . .
C74 C 0.4095(5) 0.6490(2) 0.1283(2) 0.0254(17) Uani 1 1 d . . . . .
C75 C 0.4715(5) 0.6538(2) 0.1705(2) 0.0225(16) Uani 1 1 d . . . . .
H99 H 0.495977 0.683457 0.179928 0.027 Uiso 1 1 calc R U . . .
C76 C 0.3473(6) 0.5200(2) 0.1296(3) 0.040(2) Uani 1 1 d . . . . .
C77 C 0.3479(7) 0.4869(2) 0.1708(3) 0.068(3) Uani 1 1 d . . . . .
H100 H 0.423807 0.481257 0.182647 0.102 Uiso 1 1 calc R U . . .
H101 H 0.314098 0.458032 0.160011 0.102 Uiso 1 1 calc R U . . .
H102 H 0.306071 0.499798 0.196765 0.102 Uiso 1 1 calc R U . . .
C78 C 0.4194(10) 0.5018(3) 0.0902(4) 0.128(5) Uani 1 1 d . . . . .
H103 H 0.416209 0.522967 0.062965 0.192 Uiso 1 1 calc R U . . .
H104 H 0.392532 0.471686 0.079641 0.192 Uiso 1 1 calc R U . . .
H105 H 0.495591 0.499096 0.103007 0.192 Uiso 1 1 calc R U . . .
C79 C 0.2280(8) 0.5252(3) 0.1114(4) 0.103(4) Uani 1 1 d . . . . .
H106 H 0.187153 0.542015 0.135201 0.155 Uiso 1 1 calc R U . . .
H107 H 0.195168 0.494883 0.106407 0.155 Uiso 1 1 calc R U . . .
H108 H 0.224853 0.542076 0.081027 0.155 Uiso 1 1 calc R U . . .
C80 C 0.3823(6) 0.6889(2) 0.0934(2) 0.0309(18) Uani 1 1 d . . . . .
C81 C 0.4230(14) 0.7319(4) 0.1110(5) 0.054(6) Uani 0.626(14) 1 d . . P B 1
H109 H 0.403554 0.755890 0.087637 0.082 Uiso 0.626(14) 1 calc R U P B 1
H110 H 0.390340 0.738884 0.141602 0.082 Uiso 0.626(14) 1 calc R U P B 1
H111 H 0.503190 0.730292 0.115956 0.082 Uiso 0.626(14) 1 calc R U P B 1
C82 C 0.4302(12) 0.6775(4) 0.0444(4) 0.040(4) Uani 0.626(14) 1 d . . P B 1
H112 H 0.401393 0.647929 0.032968 0.061 Uiso 0.626(14) 1 calc R U P B 1
H113 H 0.409040 0.701355 0.021129 0.061 Uiso 0.626(14) 1 calc R U P B 1
H114 H 0.510557 0.675893 0.048228 0.061 Uiso 0.626(14) 1 calc R U P B 1
C83 C 0.2540(9) 0.6914(4) 0.0830(5) 0.040(4) Uani 0.626(14) 1 d . . P B 1
H115 H 0.227072 0.661752 0.070931 0.059 Uiso 0.626(14) 1 calc R U P B 1
H116 H 0.218083 0.698975 0.112631 0.059 Uiso 0.626(14) 1 calc R U P B 1
H117 H 0.237023 0.715040 0.058797 0.059 Uiso 0.626(14) 1 calc R U P B 1
C84 C 0.3140(19) 0.7252(6) 0.1211(6) 0.039(7) Uani 0.374(14) 1 d . . P B 2
H118 H 0.351281 0.731649 0.152338 0.058 Uiso 0.374(14) 1 calc R U P B 2
H119 H 0.307933 0.753422 0.102250 0.058 Uiso 0.374(14) 1 calc R U P B 2
H120 H 0.240393 0.713060 0.125974 0.058 Uiso 0.374(14) 1 calc R U P B 2
C85 C 0.498(2) 0.7151(9) 0.0866(9) 0.070(10) Uani 0.374(14) 1 d . . P B 2
H121 H 0.532315 0.722168 0.118215 0.104 Uiso 0.374(14) 1 calc R U P B 2
H122 H 0.546395 0.695384 0.068844 0.104 Uiso 0.374(14) 1 calc R U P B 2
H123 H 0.483766 0.743500 0.068732 0.104 Uiso 0.374(14) 1 calc R U P B 2
C86 C 0.332(3) 0.6786(8) 0.0484(10) 0.082(13) Uani 0.374(14) 1 d . . P B 2
H124 H 0.319357 0.706861 0.030133 0.123 Uiso 0.374(14) 1 calc R U P B 2
H125 H 0.379616 0.658213 0.030848 0.123 Uiso 0.374(14) 1 calc R U P B 2
H126 H 0.261308 0.663366 0.052799 0.123 Uiso 0.374(14) 1 calc R U P B 2
B1 B 0.2632(6) 0.7856(2) 0.2993(3) 0.0197(18) Uani 1 1 d . . . . .
C87 C 0.1978(5) 0.7486(2) 0.2628(2) 0.0201(15) Uani 1 1 d . . . . .
C88 C 0.2209(5) 0.7029(2) 0.2566(2) 0.0207(16) Uani 1 1 d . . . . .
C89 C 0.1679(6) 0.6752(2) 0.2227(3) 0.0317(19) Uani 1 1 d . . . . .
C90 C 0.0889(6) 0.6937(3) 0.1916(3) 0.0336(19) Uani 1 1 d . . . . .
C91 C 0.0619(5) 0.7392(2) 0.1964(2) 0.0280(17) Uani 1 1 d . . . . .
C92 C 0.1168(5) 0.7650(2) 0.2307(2) 0.0200(16) Uani 1 1 d . . . . .
F1 F 0.2981(3) 0.68115(11) 0.28464(13) 0.0318(10) Uani 1 1 d . . . . .
F2 F 0.1929(3) 0.63051(13) 0.21910(15) 0.0476(12) Uani 1 1 d . . . . .
F3 F 0.0384(3) 0.66789(14) 0.15673(14) 0.0502(12) Uani 1 1 d . . . . .
F4 F -0.0172(3) 0.75775(14) 0.16686(13) 0.0459(12) Uani 1 1 d . . . . .
F5 F 0.0855(3) 0.80959(12) 0.23332(12) 0.0281(9) Uani 1 1 d . . . . .
C93 C 0.3185(5) 0.82124(19) 0.2607(2) 0.0170(15) Uani 1 1 d . . . . .
C94 C 0.3943(5) 0.8053(2) 0.2297(2) 0.0226(16) Uani 1 1 d . . . . .
C95 C 0.4380(6) 0.8297(2) 0.1924(2) 0.0282(17) Uani 1 1 d . . . . .
C96 C 0.4035(6) 0.8739(2) 0.1855(2) 0.0323(19) Uani 1 1 d . . . . .
C97 C 0.3313(6) 0.8927(2) 0.2158(3) 0.0294(18) Uani 1 1 d . . . . .
C98 C 0.2900(5) 0.8670(2) 0.2519(2) 0.0198(16) Uani 1 1 d . . . . .
F6 F 0.4298(3) 0.76126(11) 0.23443(12) 0.0269(9) Uani 1 1 d . . . . .
F7 F 0.5136(3) 0.81139(14) 0.16497(14) 0.0426(11) Uani 1 1 d . . . . .
F8 F 0.4423(3) 0.89899(14) 0.14921(14) 0.0501(12) Uani 1 1 d . . . . .
F9 F 0.2979(3) 0.93669(13) 0.20902(15) 0.0453(12) Uani 1 1 d . . . . .
F10 F 0.2160(3) 0.88829(11) 0.27844(13) 0.0306(10) Uani 1 1 d . . . . .
C99 C 0.3544(5) 0.76192(19) 0.3375(2) 0.0182(15) Uani 1 1 d . . . . .
C100 C 0.4639(5) 0.7735(2) 0.3455(2) 0.0194(16) Uani 1 1 d . . . . .
C101 C 0.5333(6) 0.7547(2) 0.3813(2) 0.0254(17) Uani 1 1 d . . . . .
C102 C 0.4922(6) 0.7229(2) 0.4119(2) 0.0273(17) Uani 1 1 d . . . . .
C103 C 0.3851(6) 0.7106(2) 0.4067(2) 0.0262(17) Uani 1 1 d . . . . .
C104 C 0.3206(5) 0.7296(2) 0.3703(2) 0.0227(16) Uani 1 1 d . . . . .
F11 F 0.5119(3) 0.80526(11) 0.31759(12) 0.0277(9) Uani 1 1 d . . . . .
F12 F 0.6396(3) 0.76686(12) 0.38564(13) 0.0369(10) Uani 1 1 d . . . . .
F13 F 0.5579(3) 0.70444(13) 0.44682(13) 0.0431(11) Uani 1 1 d . . . . .
F14 F 0.3425(3) 0.67989(12) 0.43677(13) 0.0390(11) Uani 1 1 d . . . . .
F15 F 0.2127(3) 0.71570(11) 0.36677(12) 0.0290(9) Uani 1 1 d . . . . .
C105 C 0.1788(5) 0.81101(19) 0.3354(2) 0.0183(15) Uani 1 1 d . . . . .
C106 C 0.2199(5) 0.8456(2) 0.3657(2) 0.0211(16) Uani 1 1 d . . . . .
C107 C 0.1624(6) 0.8675(2) 0.3999(2) 0.0266(17) Uani 1 1 d . . . . .
C108 C 0.0558(6) 0.8550(2) 0.4063(2) 0.0268(18) Uani 1 1 d . . . . .
C109 C 0.0098(5) 0.8204(2) 0.3782(2) 0.0264(17) Uani 1 1 d . . . . .
C110 C 0.0725(5) 0.7994(2) 0.3444(2) 0.0200(16) Uani 1 1 d . . . . .
F16 F 0.3253(3) 0.85956(11) 0.36152(12) 0.0296(10) Uani 1 1 d . . . . .
F17 F 0.2093(3) 0.90067(13) 0.42690(13) 0.0421(11) Uani 1 1 d . . . . .
F18 F -0.0043(3) 0.87578(14) 0.43905(13) 0.0471(12) Uani 1 1 d . . . . .
F19 F -0.0956(3) 0.80793(13) 0.38333(13) 0.0392(11) Uani 1 1 d . . . . .
F20 F 0.0193(3) 0.76528(12) 0.31920(12) 0.0290(9) Uani 1 1 d . . . . .
C111 C 0.2785(8) 0.7457(2) 0.5567(2) 0.042(2) Uani 1 1 d . . . . .
C112 C 0.3823(7) 0.7645(3) 0.5537(3) 0.046(2) Uani 1 1 d . . . . .
H127 H 0.434462 0.759158 0.579543 0.056 Uiso 1 1 calc R U . . .
C113 C 0.4140(7) 0.7896(3) 0.5167(3) 0.049(2) Uani 1 1 d . . . . .
H128 H 0.486168 0.801808 0.516422 0.059 Uiso 1 1 calc R U . . .
C114 C 0.3386(7) 0.7971(2) 0.4790(3) 0.041(2) Uani 1 1 d . . . . .
H129 H 0.358804 0.814665 0.452162 0.050 Uiso 1 1 calc R U . . .
C115 C 0.2344(7) 0.7792(2) 0.4801(3) 0.042(2) Uani 1 1 d . . . . .
H130 H 0.182838 0.784493 0.453977 0.050 Uiso 1 1 calc R U . . .
C116 C 0.2046(7) 0.7540(2) 0.5182(3) 0.041(2) Uani 1 1 d . . . . .
H131 H 0.132220 0.741952 0.518529 0.049 Uiso 1 1 calc R U . . .
C117 C 0.2465(7) 0.7166(3) 0.5968(3) 0.071(3) Uani 1 1 d . . . . .
H132 H 0.169632 0.707239 0.591515 0.106 Uiso 1 1 calc R U . . .
H133 H 0.293613 0.689447 0.598737 0.106 Uiso 1 1 calc R U . . .
H134 H 0.255048 0.733845 0.626942 0.106 Uiso 1 1 calc R U . . .

loop_
_atom_site_aniso_label
_atom_site_aniso_U_11
_atom_site_aniso_U_22
_atom_site_aniso_U_33
_atom_site_aniso_U_23
_atom_site_aniso_U_13
_atom_site_aniso_U_12
Al1 0.0234(12) 0.0151(10) 0.0204(11) -0.0007(9) -0.0013(9) -0.0013(9)
O1 0.028(3) 0.011(2) 0.030(3) -0.003(2) 0.000(2) 0.003(2)
C1 0.036(5) 0.020(4) 0.045(5) -0.009(4) -0.001(4) 0.013(3)
C2 0.036(5) 0.054(5) 0.033(5) -0.012(4) 0.014(4) -0.003(4)
C3 0.026(4) 0.024(4) 0.048(5) -0.002(4) -0.003(4) -0.008(3)
C4 0.042(5) 0.044(5) 0.057(6) -0.013(4) -0.014(4) 0.007(4)
C5 0.019(4) 0.010(3) 0.017(4) 0.004(3) 0.001(3) 0.007(3)
C6 0.023(4) 0.007(3) 0.015(4) 0.000(3) 0.005(3) 0.003(3)
C7 0.026(4) 0.013(3) 0.015(4) -0.005(3) -0.003(3) -0.002(3)
C8 0.032(4) 0.012(3) 0.016(4) -0.001(3) 0.004(3) -0.010(3)
C9 0.020(4) 0.014(3) 0.021(4) 0.008(3) 0.004(3) 0.007(3)
Fe1 0.0231(6) 0.0115(5) 0.0183(5) 0.0003(4) 0.0036(4) 0.0005(4)
C10 0.036(5) 0.026(4) 0.026(4) 0.002(3) -0.004(4) 0.013(4)
C11 0.035(5) 0.015(4) 0.034(5) 0.002(3) 0.010(4) 0.006(3)
C12 0.046(5) 0.025(4) 0.031(5) -0.001(3) 0.007(4) 0.005(4)
C13 0.041(5) 0.009(4) 0.035(5) 0.005(3) 0.011(4) 0.006(3)
C14 0.035(5) 0.024(4) 0.029(4) 0.011(3) 0.012(4) 0.008(4)
C15 0.021(4) 0.019(4) 0.015(4) 0.001(3) 0.000(3) 0.001(3)
C16 0.027(4) 0.016(4) 0.019(4) 0.000(3) -0.003(3) 0.001(3)
C17 0.024(4) 0.021(4) 0.013(4) 0.000(3) -0.002(3) 0.001(3)
C18 0.024(4) 0.022(4) 0.014(4) 0.004(3) 0.011(3) -0.002(3)
C19 0.027(4) 0.022(4) 0.015(4) 0.004(3) 0.004(3) 0.000(3)
C20 0.027(4) 0.017(4) 0.015(4) 0.000(3) 0.005(3) -0.002(3)
C21 0.039(5) 0.018(4) 0.015(4) 0.000(3) 0.009(3) 0.002(3)
C22 0.089(7) 0.034(5) 0.057(6) -0.002(4) 0.038(5) 0.016(5)
C23 0.096(7) 0.060(6) 0.033(5) -0.015(4) -0.001(5) 0.022(5)
C24 0.057(7) 0.050(6) 0.080(7) -0.010(5) 0.018(5) 0.006(5)
C25 0.042(5) 0.019(4) 0.016(4) 0.005(3) 0.004(3) -0.003(3)
C26 0.072(6) 0.030(5) 0.036(5) 0.004(4) 0.006(4) 0.008(4)
C27 0.057(6) 0.023(4) 0.068(6) 0.006(4) 0.011(5) -0.015(4)
C28 0.059(6) 0.013(4) 0.037(5) 0.009(3) 0.014(4) 0.006(4)
C29 0.013(4) 0.017(4) 0.021(4) 0.001(3) 0.001(3) -0.001(3)
C30 0.020(4) 0.018(4) 0.025(4) 0.008(3) 0.004(3) -0.005(3)
C31 0.019(4) 0.031(4) 0.015(4) 0.013(3) 0.004(3) -0.007(3)
C32 0.032(4) 0.024(4) 0.021(4) 0.004(3) 0.008(3) 0.005(3)
C33 0.018(4) 0.023(4) 0.028(4) 0.010(3) 0.000(3) 0.004(3)
C34 0.026(4) 0.018(4) 0.019(4) 0.014(3) 0.010(3) 0.005(3)
C35 0.029(4) 0.024(4) 0.026(4) 0.009(3) 0.014(3) 0.000(3)
C36 0.054(7) 0.100(8) 0.118(9) 0.090(7) 0.009(6) 0.006(6)
C37 0.176(11) 0.056(6) 0.036(5) 0.021(5) -0.029(6) -0.066(7)
C38 0.122(9) 0.039(5) 0.064(6) 0.027(5) 0.053(6) 0.008(5)
C39 0.057(6) 0.034(5) 0.032(5) 0.019(4) 0.021(4) 0.024(4)
C40 0.098(8) 0.070(7) 0.120(9) 0.057(6) 0.086(7) 0.060(6)
C41 0.202(13) 0.042(6) 0.092(8) -0.038(6) -0.065(9) 0.078(7)
C42 0.082(7) 0.020(4) 0.052(5) 0.013(4) 0.028(5) 0.019(4)
C43 0.024(4) 0.012(3) 0.017(4) 0.003(3) 0.003(3) 0.001(3)
C44 0.026(4) 0.014(4) 0.026(4) 0.000(3) 0.001(3) 0.001(3)
C45 0.018(4) 0.013(4) 0.028(4) -0.003(3) 0.000(3) 0.000(3)
C46 0.024(4) 0.020(4) 0.029(4) 0.003(3) 0.007(3) 0.004(3)
C47 0.020(4) 0.016(4) 0.024(4) 0.004(3) 0.008(3) 0.003(3)
Fe2 0.0219(6) 0.0134(5) 0.0255(6) -0.0008(4) -0.0013(4) -0.0013(4)
C48 0.031(5) 0.029(4) 0.044(5) 0.002(4) 0.010(4) -0.013(4)
C49 0.026(4) 0.028(4) 0.034(5) -0.003(3) -0.007(4) -0.008(3)
C50 0.033(5) 0.017(4) 0.033(4) -0.006(3) -0.001(4) -0.013(3)
C51 0.030(5) 0.019(4) 0.039(5) 0.003(3) -0.005(4) -0.001(3)
C52 0.032(5) 0.028(4) 0.027(4) 0.008(3) -0.002(4) -0.010(4)
C53 0.020(4) 0.019(4) 0.015(4) -0.005(3) -0.005(3) 0.004(3)
C54 0.035(4) 0.011(3) 0.021(4) -0.004(3) -0.009(3) 0.001(3)
C55 0.038(5) 0.014(4) 0.032(4) 0.003(3) -0.001(4) 0.006(3)
C56 0.038(5) 0.017(4) 0.019(4) 0.003(3) -0.009(3) 0.000(3)
C57 0.030(4) 0.021(4) 0.017(4) -0.008(3) 0.001(3) 0.005(3)
C58 0.037(5) 0.017(4) 0.029(4) -0.001(3) -0.007(4) 0.003(3)
C59 0.041(5) 0.021(4) 0.027(4) 0.002(3) -0.009(4) 0.008(4)
C60 0.081(6) 0.018(4) 0.049(5) 0.010(4) -0.020(5) -0.016(4)
C61 0.070(7) 0.040(6) 0.097(8) -0.005(5) -0.015(6) 0.023(5)
C62 0.141(9) 0.039(5) 0.031(5) 0.003(4) 0.002(6) -0.015(6)
C63 0.032(4) 0.019(4) 0.022(4) -0.002(3) -0.005(3) 0.001(3)
C64 0.039(5) 0.033(4) 0.047(5) -0.007(4) -0.015(4) -0.010(4)
C65 0.045(5) 0.029(4) 0.045(5) -0.012(4) -0.017(4) -0.015(4)
C66 0.047(5) 0.037(5) 0.044(5) -0.013(4) -0.002(4) -0.015(4)
C67 0.044(6) 0.033(6) 0.044(6) -0.013(5) -0.014(6) -0.015(5)
C68 0.042(7) 0.031(6) 0.044(7) -0.012(6) -0.014(6) -0.016(6)
C69 0.044(7) 0.034(6) 0.042(7) -0.015(6) -0.010(6) -0.015(6)
C70 0.016(4) 0.020(4) 0.014(4) 0.002(3) 0.001(3) 0.002(3)
C71 0.021(4) 0.025(4) 0.028(4) 0.010(3) -0.003(3) -0.004(3)
C72 0.026(4) 0.025(4) 0.036(5) 0.006(3) -0.012(4) -0.002(3)
C73 0.025(4) 0.029(4) 0.026(4) 0.005(3) -0.007(3) -0.002(3)
C74 0.022(4) 0.028(4) 0.025(4) 0.005(3) -0.004(3) 0.004(3)
C75 0.026(4) 0.015(4) 0.026(4) 0.002(3) 0.001(3) -0.001(3)
C76 0.049(5) 0.022(4) 0.045(5) 0.008(4) -0.026(4) -0.018(4)
C77 0.092(7) 0.025(5) 0.081(7) 0.029(4) -0.051(6) -0.036(5)
C78 0.179(13) 0.079(8) 0.132(11) -0.075(8) 0.063(10) -0.067(8)
C79 0.096(8) 0.068(7) 0.138(10) 0.051(7) -0.082(7) -0.062(6)
C80 0.047(5) 0.028(4) 0.017(4) 0.006(3) -0.002(4) 0.001(4)
C81 0.077(15) 0.038(9) 0.045(10) 0.018(7) -0.029(10) -0.005(8)
C82 0.049(10) 0.046(9) 0.025(8) 0.016(6) -0.004(7) 0.002(8)
C83 0.034(9) 0.041(8) 0.042(9) 0.014(7) -0.013(7) 0.016(6)
C84 0.056(18) 0.037(13) 0.025(12) 0.007(10) 0.015(11) 0.026(12)
C85 0.09(2) 0.07(2) 0.051(18) 0.049(15) 0.032(16) 0.020(17)
C86 0.13(4) 0.029(14) 0.08(2) -0.001(14) -0.06(3) -0.002(18)
B1 0.018(5) 0.010(4) 0.031(5) -0.002(3) -0.004(4) -0.001(3)
C87 0.019(4) 0.020(4) 0.022(4) -0.009(3) 0.009(3) -0.001(3)
C88 0.015(4) 0.019(4) 0.029(4) -0.009(3) 0.005(3) -0.003(3)
C89 0.021(4) 0.022(4) 0.053(5) -0.017(4) 0.019(4) -0.009(3)
C90 0.025(5) 0.046(5) 0.031(5) -0.023(4) 0.008(4) -0.014(4)
C91 0.019(4) 0.044(5) 0.020(4) 0.003(4) -0.001(3) 0.000(4)
C92 0.021(4) 0.022(4) 0.018(4) -0.001(3) 0.003(3) -0.005(3)
F1 0.029(2) 0.015(2) 0.051(3) -0.0080(19) -0.002(2) 0.0023(18)
F2 0.046(3) 0.024(2) 0.074(3) -0.027(2) 0.011(2) -0.007(2)
F3 0.042(3) 0.065(3) 0.044(3) -0.041(2) 0.007(2) -0.025(2)
F4 0.038(3) 0.066(3) 0.032(3) -0.009(2) -0.012(2) -0.006(2)
F5 0.033(2) 0.024(2) 0.026(2) 0.0011(17) -0.0099(18) 0.0044(18)
C93 0.017(4) 0.013(3) 0.021(4) 0.000(3) -0.001(3) -0.003(3)
C94 0.021(4) 0.014(4) 0.032(4) -0.003(3) -0.012(3) -0.003(3)
C95 0.023(4) 0.034(5) 0.028(4) -0.004(4) -0.003(3) -0.009(4)
C96 0.035(5) 0.037(5) 0.025(4) 0.013(4) -0.003(4) -0.013(4)
C97 0.025(4) 0.021(4) 0.041(5) 0.012(4) -0.013(4) -0.005(3)
C98 0.022(4) 0.013(3) 0.023(4) -0.005(3) -0.005(3) 0.003(3)
F6 0.029(2) 0.022(2) 0.030(2) -0.0086(17) 0.0056(18) 0.0012(18)
F7 0.037(3) 0.054(3) 0.038(3) -0.006(2) 0.014(2) -0.005(2)
F8 0.047(3) 0.058(3) 0.044(3) 0.030(2) -0.002(2) -0.013(2)
F9 0.044(3) 0.029(2) 0.063(3) 0.025(2) -0.002(2) 0.000(2)
F10 0.031(2) 0.019(2) 0.041(2) 0.0055(18) 0.002(2) 0.0067(18)
C99 0.024(4) 0.009(3) 0.021(4) -0.002(3) -0.002(3) 0.000(3)
C100 0.025(4) 0.009(3) 0.023(4) -0.001(3) -0.003(3) 0.004(3)
C101 0.028(5) 0.019(4) 0.028(4) -0.008(3) -0.009(4) 0.009(3)
C102 0.032(5) 0.022(4) 0.027(4) 0.000(3) -0.006(4) 0.013(4)
C103 0.038(5) 0.017(4) 0.024(4) 0.007(3) 0.005(4) 0.008(3)
C104 0.021(4) 0.018(4) 0.028(4) -0.006(3) -0.002(3) -0.002(3)
F11 0.028(2) 0.024(2) 0.029(2) 0.0027(18) -0.0069(18) -0.0037(18)
F12 0.026(3) 0.038(2) 0.046(3) -0.002(2) -0.015(2) 0.004(2)
F13 0.052(3) 0.040(3) 0.035(3) 0.005(2) -0.015(2) 0.020(2)
F14 0.057(3) 0.024(2) 0.038(3) 0.0119(19) 0.009(2) 0.013(2)
F15 0.030(2) 0.020(2) 0.038(2) 0.0095(18) 0.0054(19) 0.0030(18)
C105 0.024(4) 0.008(3) 0.022(4) 0.004(3) -0.003(3) 0.005(3)
C106 0.022(4) 0.018(4) 0.022(4) -0.001(3) -0.002(3) 0.004(3)
C107 0.037(5) 0.023(4) 0.018(4) -0.004(3) -0.010(4) 0.009(4)
C108 0.041(5) 0.031(4) 0.009(4) -0.001(3) 0.004(4) 0.022(4)
C109 0.017(4) 0.037(4) 0.026(4) 0.016(4) 0.007(3) 0.010(3)
C110 0.026(4) 0.018(4) 0.016(4) 0.002(3) 0.000(3) 0.004(3)
F16 0.033(3) 0.020(2) 0.035(2) -0.0070(18) -0.0090(19) -0.0008(18)
F17 0.063(3) 0.032(2) 0.029(2) -0.015(2) -0.013(2) 0.014(2)
F18 0.063(3) 0.051(3) 0.028(2) -0.005(2) 0.013(2) 0.025(2)
F19 0.035(3) 0.043(3) 0.040(3) 0.008(2) 0.012(2) 0.012(2)
F20 0.021(2) 0.031(2) 0.035(2) -0.0063(19) 0.0027(18) -0.0053(18)
C111 0.086(7) 0.021(4) 0.019(4) 0.009(3) -0.002(5) 0.000(4)
C112 0.062(7) 0.036(5) 0.039(5) -0.011(4) -0.021(5) 0.004(5)
C113 0.075(7) 0.037(5) 0.035(5) 0.002(4) 0.001(5) 0.004(5)
C114 0.061(6) 0.033(5) 0.029(5) -0.003(4) -0.007(4) 0.002(4)
C115 0.062(6) 0.021(4) 0.042(5) 0.000(4) -0.017(5) 0.004(4)
C116 0.057(6) 0.023(4) 0.042(5) -0.001(4) -0.007(4) -0.009(4)
C117 0.077(7) 0.074(7) 0.061(6) 0.004(5) -0.001(6) 0.004(6)

loop_
_atom_type_symbol
_atom_type_description
_atom_type_scat_dispersion_real
_atom_type_scat_dispersion_imag
_atom_type_scat_source
C C 0.0033 0.0016 'International Tables Vol C Tables 4.2.6.8 and 6.1.1.4'
H H 0.0000 0.0000 'International Tables Vol C Tables 4.2.6.8 and 6.1.1.4'
B B 0.0013 0.0007 'International Tables Vol C Tables 4.2.6.8 and 6.1.1.4'
O O 0.0106 0.0060 'International Tables Vol C Tables 4.2.6.8 and 6.1.1.4'
F F 0.0171 0.0103 'International Tables Vol C Tables 4.2.6.8 and 6.1.1.4'
Al Al 0.0645 0.0514 'International Tables Vol C Tables 4.2.6.8 and 6.1.1.4'
Fe Fe 0.3463 0.8444 'International Tables Vol C Tables 4.2.6.8 and 6.1.1.4'

loop_
_geom_angle_atom_site_label_1
_geom_angle_atom_site_label_2
_geom_angle_atom_site_label_3
_geom_angle
_geom_angle_site_symmetry_1
_geom_angle_site_symmetry_3
_geom_angle_publ_flag
O1 Al1 C43 114.0(2) . . ?
O1 Al1 C5 113.4(2) . . ?
C43 Al1 C5 132.6(3) . . ?
C3 O1 C1 113.8(5) . . ?
C3 O1 Al1 122.6(4) . . ?
C1 O1 Al1 123.6(4) . . ?
O1 C1 C2 112.4(5) . . ?
O1 C3 C4 112.7(5) . . ?
C6 C5 C9 104.1(5) . . ?
C6 C5 Al1 120.5(4) . . ?
C9 C5 Al1 134.6(4) . . ?
C6 C5 Fe1 67.4(3) . . ?
C9 C5 Fe1 67.7(3) . . ?
Al1 C5 Fe1 135.8(3) . . ?
C7 C6 C5 110.0(5) . . ?
C7 C6 C15 123.3(5) . . ?
C5 C6 C15 126.6(5) . . ?
C7 C6 Fe1 68.6(3) . . ?
C5 C6 Fe1 71.8(3) . . ?
C15 C6 Fe1 129.3(4) . . ?
C8 C7 C6 107.7(5) . . ?
C8 C7 Fe1 69.4(3) . . ?
C6 C7 Fe1 70.8(3) . . ?
C7 C8 C9 109.0(5) . . ?
C7 C8 Fe1 69.9(4) . . ?
C9 C8 Fe1 71.5(4) . . ?
C8 C9 C5 109.2(5) . . ?
C8 C9 C29 121.4(5) . . ?
C5 C9 C29 129.3(5) . . ?
C8 C9 Fe1 68.1(3) . . ?
C5 C9 Fe1 71.4(3) . . ?
C29 C9 Fe1 129.0(4) . . ?
C8 Fe1 C7 40.7(2) . . ?
C8 Fe1 C11 157.0(2) . . ?
C7 Fe1 C11 123.9(3) . . ?
C8 Fe1 C12 118.5(3) . . ?
C7 Fe1 C12 102.5(3) . . ?
C11 Fe1 C12 40.1(2) . . ?
C8 Fe1 C10 155.2(3) . . ?
C7 Fe1 C10 163.8(3) . . ?
C11 Fe1 C10 40.5(2) . . ?
C12 Fe1 C10 67.9(3) . . ?
C8 Fe1 C13 100.8(3) . . ?
C7 Fe1 C13 113.8(3) . . ?
C11 Fe1 C13 67.7(3) . . ?
C12 Fe1 C13 40.4(2) . . ?
C10 Fe1 C13 67.9(3) . . ?
C8 Fe1 C14 117.2(3) . . ?
C7 Fe1 C14 149.9(3) . . ?
C11 Fe1 C14 67.6(3) . . ?
C12 Fe1 C14 67.7(3) . . ?
C10 Fe1 C14 40.3(2) . . ?
C13 Fe1 C14 40.3(2) . . ?
C8 Fe1 C6 68.1(2) . . ?
C7 Fe1 C6 40.6(2) . . ?
C11 Fe1 C6 112.0(3) . . ?
C12 Fe1 C6 120.1(3) . . ?
C10 Fe1 C6 131.9(3) . . ?
C13 Fe1 C6 151.2(3) . . ?
C14 Fe1 C6 168.3(3) . . ?
C8 Fe1 C9 40.4(2) . . ?
C7 Fe1 C9 68.3(2) . . ?
C11 Fe1 C9 162.4(3) . . ?
C12 Fe1 C9 156.2(3) . . ?
C10 Fe1 C9 125.7(3) . . ?
C13 Fe1 C9 121.5(3) . . ?
C14 Fe1 C9 108.8(2) . . ?
C6 Fe1 C9 67.8(2) . . ?
C8 Fe1 C5 69.0(2) . . ?
C7 Fe1 C5 69.1(2) . . ?
C11 Fe1 C5 127.2(2) . . ?
C12 Fe1 C5 158.1(3) . . ?
C10 Fe1 C5 114.8(3) . . ?
C13 Fe1 C5 161.4(2) . . ?
C14 Fe1 C5 129.4(2) . . ?
C6 Fe1 C5 40.8(2) . . ?
C9 Fe1 C5 40.9(2) . . ?
C14 C10 C11 107.5(6) . . ?
C14 C10 Fe1 70.1(4) . . ?
C11 C10 Fe1 69.5(4) . . ?
C12 C11 C10 108.6(6) . . ?
C12 C11 Fe1 70.2(4) . . ?
C10 C11 Fe1 70.1(4) . . ?
C11 C12 C13 108.0(6) . . ?
C11 C12 Fe1 69.7(4) . . ?
C13 C12 Fe1 70.0(4) . . ?
C14 C13 C12 107.6(6) . . ?
C14 C13 Fe1 69.9(4) . . ?
C12 C13 Fe1 69.5(4) . . ?
C10 C14 C13 108.3(6) . . ?
C10 C14 Fe1 69.6(4) . . ?
C13 C14 Fe1 69.8(4) . . ?
C16 C15 C20 119.0(6) . . ?
C16 C15 C6 120.1(5) . . ?
C20 C15 C6 120.7(5) . . ?
C17 C16 C15 121.8(6) . . ?
C16 C17 C18 117.1(6) . . ?
C16 C17 C21 122.2(5) . . ?
C18 C17 C21 120.7(6) . . ?
C17 C18 C19 124.0(6) . . ?
C20 C19 C18 116.7(6) . . ?
C20 C19 C25 123.2(6) . . ?
C18 C19 C25 120.1(5) . . ?
C19 C20 C15 121.4(6) . . ?
C23 C21 C22 109.4(6) . . ?
C23 C21 C17 109.5(6) . . ?
C22 C21 C17 113.5(5) . . ?
C23 C21 C24 107.5(6) . . ?
C22 C21 C24 107.0(6) . . ?
C17 C21 C24 109.6(5) . . ?
C26 C25 C28 108.5(6) . . ?
C26 C25 C19 109.8(5) . . ?
C28 C25 C19 112.4(5) . . ?
C26 C25 C27 109.3(6) . . ?
C28 C25 C27 108.4(5) . . ?
C19 C25 C27 108.4(5) . . ?
C34 C29 C30 118.4(6) . . ?
C34 C29 C9 120.9(5) . . ?
C30 C29 C9 120.5(5) . . ?
C31 C30 C29 122.1(6) . . ?
C30 C31 C32 117.3(6) . . ?
C30 C31 C35 120.7(6) . . ?
C32 C31 C35 122.0(6) . . ?
C31 C32 C33 122.5(6) . . ?
C34 C33 C32 118.1(6) . . ?
C34 C33 C39 123.1(6) . . ?
C32 C33 C39 118.8(6) . . ?
C33 C34 C29 121.6(6) . . ?
C37 C35 C38 109.2(7) . . ?
C37 C35 C36 108.8(7) . . ?
C38 C35 C36 106.0(7) . . ?
C37 C35 C31 110.9(6) . . ?
C38 C35 C31 113.3(6) . . ?
C36 C35 C31 108.5(5) . . ?
C41 C39 C42 112.4(7) . . ?
C41 C39 C33 108.5(6) . . ?
C42 C39 C33 112.5(6) . . ?
C41 C39 C40 109.8(8) . . ?
C42 C39 C40 105.2(6) . . ?
C33 C39 C40 108.3(6) . . ?
C47 C43 C44 105.1(5) . . ?
C47 C43 Al1 133.8(5) . . ?
C44 C43 Al1 120.4(4) . . ?
C47 C43 Fe2 68.3(3) . . ?
C44 C43 Fe2 67.5(3) . . ?
Al1 C43 Fe2 135.0(3) . . ?
C45 C44 C43 108.7(5) . . ?
C45 C44 C53 122.6(6) . . ?
C43 C44 C53 128.4(5) . . ?
C45 C44 Fe2 68.1(3) . . ?
C43 C44 Fe2 71.5(3) . . ?
C53 C44 Fe2 130.3(4) . . ?
C46 C45 C44 108.6(6) . . ?
C46 C45 Fe2 69.8(4) . . ?
C44 C45 Fe2 71.3(4) . . ?
C45 C46 C47 108.4(6) . . ?
C45 C46 Fe2 69.4(4) . . ?
C47 C46 Fe2 71.8(4) . . ?
C46 C47 C43 109.1(5) . . ?
C46 C47 C70 122.0(5) . . ?
C43 C47 C70 128.8(5) . . ?
C46 C47 Fe2 67.8(4) . . ?
C43 C47 Fe2 71.2(3) . . ?
C70 C47 Fe2 128.5(4) . . ?
C45 Fe2 C46 40.9(2) . . ?
C45 Fe2 C51 113.8(3) . . ?
C46 Fe2 C51 100.4(3) . . ?
C45 Fe2 C50 102.2(3) . . ?
C46 Fe2 C50 118.2(3) . . ?
C51 Fe2 C50 40.7(2) . . ?
C45 Fe2 C52 150.1(3) . . ?
C46 Fe2 C52 117.2(3) . . ?
C51 Fe2 C52 40.4(2) . . ?
C50 Fe2 C52 67.8(3) . . ?
C45 Fe2 C49 123.7(3) . . ?
C46 Fe2 C49 157.0(3) . . ?
C51 Fe2 C49 68.3(3) . . ?
C50 Fe2 C49 40.6(2) . . ?
C52 Fe2 C49 67.8(3) . . ?
C45 Fe2 C48 163.5(3) . . ?
C46 Fe2 C48 155.2(3) . . ?
C51 Fe2 C48 67.7(3) . . ?
C50 Fe2 C48 67.7(3) . . ?
C52 Fe2 C48 40.0(2) . . ?
C49 Fe2 C48 40.3(2) . . ?
C45 Fe2 C44 40.6(2) . . ?
C46 Fe2 C44 68.4(2) . . ?
C51 Fe2 C44 151.2(3) . . ?
C50 Fe2 C44 119.8(3) . . ?
C52 Fe2 C44 168.3(3) . . ?
C49 Fe2 C44 111.4(3) . . ?
C48 Fe2 C44 132.0(3) . . ?
C45 Fe2 C47 68.1(2) . . ?
C46 Fe2 C47 40.4(2) . . ?
C51 Fe2 C47 121.4(3) . . ?
C50 Fe2 C47 156.0(3) . . ?
C52 Fe2 C47 109.1(3) . . ?
C49 Fe2 C47 162.4(3) . . ?
C48 Fe2 C47 126.2(3) . . ?
C44 Fe2 C47 67.9(2) . . ?
C45 Fe2 C43 68.8(2) . . ?
C46 Fe2 C43 68.7(2) . . ?
C51 Fe2 C43 160.8(3) . . ?
C50 Fe2 C43 158.4(3) . . ?
C52 Fe2 C43 129.5(2) . . ?
C49 Fe2 C43 127.3(3) . . ?
C48 Fe2 C43 115.5(3) . . ?
C44 Fe2 C43 40.9(2) . . ?
C47 Fe2 C43 40.4(2) . . ?
C52 C48 C49 108.5(6) . . ?
C52 C48 Fe2 69.7(4) . . ?
C49 C48 Fe2 69.8(4) . . ?
C48 C49 C50 107.3(6) . . ?
C48 C49 Fe2 69.9(4) . . ?
C50 C49 Fe2 69.4(4) . . ?
C49 C50 C51 108.2(6) . . ?
C49 C50 Fe2 70.0(4) . . ?
C51 C50 Fe2 69.7(4) . . ?
C52 C51 C50 107.4(6) . . ?
C52 C51 Fe2 69.9(4) . . ?
C50 C51 Fe2 69.7(4) . . ?
C48 C52 C51 108.6(6) . . ?
C48 C52 Fe2 70.3(4) . . ?
C51 C52 Fe2 69.8(4) . . ?
C54 C53 C58 119.2(6) . . ?
C54 C53 C44 121.4(5) . . ?
C58 C53 C44 119.2(5) . . ?
C55 C54 C53 121.7(6) . . ?
C54 C55 C56 117.9(6) . . ?
C54 C55 C59 122.8(6) . . ?
C56 C55 C59 119.3(6) . . ?
C57 C56 C55 122.2(6) . . ?
C58 C57 C56 118.7(6) . . ?
C58 C57 C63 120.1(6) . . ?
C56 C57 C63 121.2(6) . . ?
C57 C58 C53 120.3(6) . . ?
C62 C59 C60 110.7(6) . . ?
C62 C59 C55 110.4(6) . . ?
C60 C59 C55 112.5(6) . . ?
C62 C59 C61 108.4(6) . . ?
C60 C59 C61 106.2(6) . . ?
C55 C59 C61 108.4(6) . . ?
C68 C63 C67 114(2) . . ?
C68 C63 C69 112(2) . . ?
C67 C63 C69 103(2) . . ?
C65 C63 C66 108.9(6) . . ?
C65 C63 C64 107.8(6) . . ?
C66 C63 C64 108.2(6) . . ?
C68 C63 C57 108.1(13) . . ?
C67 C63 C57 112.2(13) . . ?
C69 C63 C57 107.4(13) . . ?
C65 C63 C57 114.3(6) . . ?
C66 C63 C57 109.0(6) . . ?
C64 C63 C57 108.5(5) . . ?
C71 C70 C75 118.1(6) . . ?
C71 C70 C47 121.0(5) . . ?
C75 C70 C47 120.6(5) . . ?
C70 C71 C72 121.7(6) . . ?
C71 C72 C73 117.0(6) . . ?
C71 C72 C76 123.2(6) . . ?
C73 C72 C76 119.7(6) . . ?
C74 C73 C72 123.2(6) . . ?
C75 C74 C73 117.4(6) . . ?
C75 C74 C80 123.6(6) . . ?
C73 C74 C80 119.0(6) . . ?
C74 C75 C70 122.5(6) . . ?
C77 C76 C79 106.6(7) . . ?
C77 C76 C72 111.4(6) . . ?
C79 C76 C72 109.0(6) . . ?
C77 C76 C78 110.0(8) . . ?
C79 C76 C78 111.6(8) . . ?
C72 C76 C78 108.2(6) . . ?
C86 C80 C74 118.1(11) . . ?
C81 C80 C74 112.8(7) . . ?
C81 C80 C82 110.6(10) . . ?
C74 C80 C82 108.3(7) . . ?
C86 C80 C84 111.4(16) . . ?
C74 C80 C84 107.7(8) . . ?
C81 C80 C83 110.3(9) . . ?
C74 C80 C83 109.4(6) . . ?
C82 C80 C83 105.1(9) . . ?
C86 C80 C85 109.9(17) . . ?
C74 C80 C85 105.7(9) . . ?
C84 C80 C85 102.8(15) . . ?
C105 B1 C99 102.3(5) . . ?
C105 B1 C87 111.8(5) . . ?
C99 B1 C87 114.2(5) . . ?
C105 B1 C93 113.3(5) . . ?
C99 B1 C93 113.5(5) . . ?
C87 B1 C93 102.1(5) . . ?
C88 C87 C92 113.5(6) . . ?
C88 C87 B1 127.8(6) . . ?
C92 C87 B1 118.4(5) . . ?
F1 C88 C87 121.7(6) . . ?
F1 C88 C89 114.2(6) . . ?
C87 C88 C89 124.2(6) . . ?
F2 C89 C90 119.3(6) . . ?
F2 C89 C88 121.3(7) . . ?
C90 C89 C88 119.5(6) . . ?
F3 C90 C89 120.8(7) . . ?
F3 C90 C91 120.4(7) . . ?
C89 C90 C91 118.8(6) . . ?
F4 C91 C92 121.0(6) . . ?
F4 C91 C90 119.6(6) . . ?
C92 C91 C90 119.4(6) . . ?
F5 C92 C91 115.9(6) . . ?
F5 C92 C87 119.4(5) . . ?
C91 C92 C87 124.7(6) . . ?
C94 C93 C98 112.4(6) . . ?
C94 C93 B1 120.0(5) . . ?
C98 C93 B1 127.4(6) . . ?
F6 C94 C93 118.6(6) . . ?
F6 C94 C95 115.3(6) . . ?
C93 C94 C95 126.2(6) . . ?
F7 C95 C96 120.8(6) . . ?
F7 C95 C94 121.5(6) . . ?
C96 C95 C94 117.7(7) . . ?
F8 C96 C97 120.2(7) . . ?
F8 C96 C95 120.0(7) . . ?
C97 C96 C95 119.7(6) . . ?
F9 C97 C96 119.5(6) . . ?
F9 C97 C98 120.1(7) . . ?
C96 C97 C98 120.3(6) . . ?
F10 C98 C97 115.4(6) . . ?
F10 C98 C93 120.8(6) . . ?
C97 C98 C93 123.7(6) . . ?
C100 C99 C104 112.1(6) . . ?
C100 C99 B1 127.8(6) . . ?
C104 C99 B1 119.8(6) . . ?
F11 C100 C99 120.9(5) . . ?
F11 C100 C101 114.6(6) . . ?
C99 C100 C101 124.5(6) . . ?
F12 C101 C102 120.2(6) . . ?
F12 C101 C100 120.7(6) . . ?
C102 C101 C100 119.1(7) . . ?
F13 C102 C103 120.4(6) . . ?
F13 C102 C101 120.0(7) . . ?
C103 C102 C101 119.5(6) . . ?
F14 C103 C102 120.6(6) . . ?
F14 C103 C104 120.4(6) . . ?
C102 C103 C104 119.0(6) . . ?
C103 C104 F15 116.4(6) . . ?
C103 C104 C99 125.8(6) . . ?
F15 C104 C99 117.8(6) . . ?
C110 C105 C106 112.5(6) . . ?
C110 C105 B1 128.3(5) . . ?
C106 C105 B1 118.7(6) . . ?
F16 C106 C107 116.0(6) . . ?
F16 C106 C105 118.6(6) . . ?
C107 C106 C105 125.4(7) . . ?
F17 C107 C106 120.8(7) . . ?
F17 C107 C108 120.1(6) . . ?
C106 C107 C108 119.1(6) . . ?
F18 C108 C107 121.3(6) . . ?
F18 C108 C109 119.8(7) . . ?
C107 C108 C109 118.9(6) . . ?
F19 C109 C108 120.0(6) . . ?
F19 C109 C110 120.8(6) . . ?
C108 C109 C110 119.2(6) . . ?
F20 C110 C105 121.0(6) . . ?
F20 C110 C109 114.2(6) . . ?
C105 C110 C109 124.7(6) . . ?
C112 C111 C116 116.3(7) . . ?
C112 C111 C117 123.5(8) . . ?
C116 C111 C117 120.2(8) . . ?
C113 C112 C111 124.3(8) . . ?
C112 C113 C114 118.0(8) . . ?
C115 C114 C113 120.2(8) . . ?
C116 C115 C114 120.5(8) . . ?
C115 C116 C111 120.8(8) . . ?

loop_
_geom_bond_atom_site_label_1
_geom_bond_atom_site_label_2
_geom_bond_distance
_geom_bond_site_symmetry_2
_geom_bond_publ_flag
Al1 O1 1.837(4) . ?
Al1 C43 1.939(6) . ?
Al1 C5 1.944(6) . ?
O1 C3 1.481(7) . ?
O1 C1 1.489(7) . ?
C1 C2 1.502(9) . ?
C3 C4 1.512(9) . ?
C5 C6 1.455(8) . ?
C5 C9 1.463(8) . ?
C5 Fe1 2.118(5) . ?
C6 C7 1.418(7) . ?
C6 C15 1.479(8) . ?
C6 Fe1 2.058(6) . ?
C7 C8 1.410(8) . ?
C7 Fe1 2.029(6) . ?
C8 C9 1.414(8) . ?
C8 Fe1 2.023(6) . ?
C9 C29 1.489(8) . ?
C9 Fe1 2.068(6) . ?
Fe1 C11 2.036(7) . ?
Fe1 C12 2.043(7) . ?
Fe1 C10 2.044(6) . ?
Fe1 C13 2.050(6) . ?
Fe1 C14 2.050(6) . ?
C10 C14 1.409(9) . ?
C10 C11 1.411(8) . ?
C11 C12 1.399(9) . ?
C12 C13 1.414(9) . ?
C13 C14 1.413(9) . ?
C15 C16 1.397(8) . ?
C15 C20 1.402(8) . ?
C16 C17 1.386(8) . ?
C17 C18 1.392(8) . ?
C17 C21 1.522(8) . ?
C18 C19 1.398(8) . ?
C19 C20 1.396(8) . ?
C19 C25 1.522(8) . ?
C21 C23 1.509(9) . ?
C21 C22 1.520(9) . ?
C21 C24 1.536(9) . ?
C25 C26 1.514(9) . ?
C25 C28 1.518(8) . ?
C25 C27 1.557(9) . ?
C29 C34 1.392(8) . ?
C29 C30 1.397(8) . ?
C30 C31 1.386(8) . ?
C31 C32 1.391(8) . ?
C31 C35 1.537(8) . ?
C32 C33 1.398(8) . ?
C33 C34 1.379(8) . ?
C33 C39 1.541(9) . ?
C35 C37 1.498(9) . ?
C35 C38 1.510(9) . ?
C35 C36 1.522(10) . ?
C39 C41 1.485(11) . ?
C39 C42 1.497(8) . ?
C39 C40 1.549(10) . ?
C43 C47 1.452(8) . ?
C43 C44 1.464(8) . ?
C43 Fe2 2.119(6) . ?
C44 C45 1.418(8) . ?
C44 C53 1.481(8) . ?
C44 Fe2 2.064(6) . ?
C45 C46 1.414(8) . ?
C45 Fe2 2.022(6) . ?
C46 C47 1.420(8) . ?
C46 Fe2 2.028(6) . ?
C47 C70 1.475(8) . ?
C47 Fe2 2.081(6) . ?
Fe2 C51 2.048(6) . ?
Fe2 C50 2.048(6) . ?
Fe2 C52 2.049(6) . ?
Fe2 C49 2.056(6) . ?
Fe2 C48 2.057(7) . ?
C48 C52 1.403(9) . ?
C48 C49 1.417(9) . ?
C49 C50 1.423(9) . ?
C50 C51 1.423(8) . ?
C51 C52 1.414(9) . ?
C53 C54 1.388(8) . ?
C53 C58 1.410(8) . ?
C54 C55 1.388(8) . ?
C55 C56 1.396(8) . ?
C55 C59 1.523(8) . ?
C56 C57 1.391(8) . ?
C57 C58 1.390(8) . ?
C57 C63 1.552(8) . ?
C59 C62 1.485(9) . ?
C59 C60 1.510(9) . ?
C59 C61 1.556(10) . ?
C63 C68 1.44(3) . ?
C63 C67 1.48(3) . ?
C63 C69 1.52(3) . ?
C63 C65 1.535(10) . ?
C63 C66 1.536(10) . ?
C63 C64 1.539(10) . ?
C70 C71 1.396(8) . ?
C70 C75 1.405(8) . ?
C71 C72 1.400(8) . ?
C72 C73 1.401(8) . ?
C72 C76 1.533(9) . ?
C73 C74 1.395(8) . ?
C74 C75 1.374(8) . ?
C74 C80 1.544(8) . ?
C76 C77 1.503(9) . ?
C76 C79 1.523(10) . ?
C76 C78 1.534(11) . ?
C80 C86 1.40(2) . ?
C80 C81 1.429(14) . ?
C80 C82 1.549(14) . ?
C80 C84 1.573(18) . ?
C80 C83 1.577(13) . ?
C80 C85 1.62(3) . ?
B1 C105 1.652(9) . ?
B1 C99 1.653(9) . ?
B1 C87 1.660(9) . ?
B1 C93 1.664(9) . ?
C87 C88 1.380(8) . ?
C87 C92 1.384(8) . ?
C88 F1 1.351(7) . ?
C88 C89 1.381(8) . ?
C89 F2 1.348(7) . ?
C89 C90 1.373(9) . ?
C90 F3 1.355(7) . ?
C90 C91 1.378(9) . ?
C91 F4 1.350(7) . ?
C91 C92 1.368(8) . ?
C92 F5 1.360(7) . ?
C93 C94 1.377(8) . ?
C93 C98 1.401(8) . ?
C94 F6 1.363(6) . ?
C94 C95 1.388(9) . ?
C95 F7 1.338(7) . ?
C95 C96 1.369(9) . ?
C96 F8 1.354(7) . ?
C96 C97 1.365(9) . ?
C97 F9 1.359(7) . ?
C97 C98 1.373(8) . ?
C98 F10 1.345(7) . ?
C99 C100 1.382(8) . ?
C99 C104 1.391(8) . ?
C100 F11 1.362(7) . ?
C100 C101 1.389(8) . ?
C101 F12 1.343(7) . ?
C101 C102 1.373(9) . ?
C102 F13 1.343(7) . ?
C102 C103 1.354(9) . ?
C103 F14 1.349(7) . ?
C103 C104 1.370(8) . ?
C104 F15 1.374(7) . ?
C105 C110 1.374(8) . ?
C105 C106 1.395(8) . ?
C106 F16 1.357(7) . ?
C106 C107 1.368(8) . ?
C107 F17 1.339(7) . ?
C107 C108 1.369(9) . ?
C108 F18 1.345(7) . ?
C108 C109 1.381(9) . ?
C109 F19 1.348(7) . ?
C109 C110 1.386(8) . ?
C110 F20 1.364(7) . ?
C111 C112 1.384(10) . ?
C111 C116 1.387(10) . ?
C111 C117 1.474(10) . ?
C112 C113 1.338(10) . ?
C113 C114 1.378(9) . ?
C114 C115 1.375(10) . ?
C115 C116 1.356(9) . ?

loop_
_geom_torsion_atom_site_label_1
_geom_torsion_atom_site_label_2
_geom_torsion_atom_site_label_3
_geom_torsion_atom_site_label_4
_geom_torsion
_geom_torsion_site_symmetry_1
_geom_torsion_site_symmetry_2
_geom_torsion_site_symmetry_3
_geom_torsion_site_symmetry_4
_geom_torsion_publ_flag
C43 Al1 O1 C3 1.8(5) . . . . ?
C5 Al1 O1 C3 -176.6(4) . . . . ?
C43 Al1 O1 C1 -177.8(4) . . . . ?
C5 Al1 O1 C1 3.8(5) . . . . ?
C3 O1 C1 C2 -55.7(7) . . . . ?
Al1 O1 C1 C2 123.9(5) . . . . ?
C1 O1 C3 C4 -56.7(7) . . . . ?
Al1 O1 C3 C4 123.7(5) . . . . ?
C9 C5 C6 C7 0.0(6) . . . . ?
Al1 C5 C6 C7 -170.9(4) . . . . ?
Fe1 C5 C6 C7 58.2(4) . . . . ?
C9 C5 C6 C15 176.0(5) . . . . ?
Al1 C5 C6 C15 5.1(8) . . . . ?
Fe1 C5 C6 C15 -125.9(6) . . . . ?
C9 C5 C6 Fe1 -58.1(4) . . . . ?
Al1 C5 C6 Fe1 131.0(4) . . . . ?
C5 C6 C7 C8 -0.3(7) . . . . ?
C15 C6 C7 C8 -176.3(5) . . . . ?
Fe1 C6 C7 C8 59.8(4) . . . . ?
C5 C6 C7 Fe1 -60.1(4) . . . . ?
C15 C6 C7 Fe1 123.8(6) . . . . ?
C6 C7 C8 C9 0.4(7) . . . . ?
Fe1 C7 C8 C9 61.1(4) . . . . ?
C6 C7 C8 Fe1 -60.7(4) . . . . ?
C7 C8 C9 C5 -0.4(7) . . . . ?
Fe1 C8 C9 C5 59.7(4) . . . . ?
C7 C8 C9 C29 176.7(5) . . . . ?
Fe1 C8 C9 C29 -123.3(5) . . . . ?
C7 C8 C9 Fe1 -60.1(4) . . . . ?
C6 C5 C9 C8 0.2(6) . . . . ?
Al1 C5 C9 C8 169.2(5) . . . . ?
Fe1 C5 C9 C8 -57.7(4) . . . . ?
C6 C5 C9 C29 -176.5(6) . . . . ?
Al1 C5 C9 C29 -7.5(10) . . . . ?
Fe1 C5 C9 C29 125.6(6) . . . . ?
C6 C5 C9 Fe1 57.9(4) . . . . ?
Al1 C5 C9 Fe1 -133.1(5) . . . . ?
C14 C10 C11 C12 0.2(7) . . . . ?
Fe1 C10 C11 C12 -59.9(5) . . . . ?
C14 C10 C11 Fe1 60.1(4) . . . . ?
C10 C11 C12 C13 0.0(7) . . . . ?
Fe1 C11 C12 C13 -59.8(5) . . . . ?
C10 C11 C12 Fe1 59.8(4) . . . . ?
C11 C12 C13 C14 -0.2(7) . . . . ?
Fe1 C12 C13 C14 -59.8(4) . . . . ?
C11 C12 C13 Fe1 59.5(5) . . . . ?
C11 C10 C14 C13 -0.3(7) . . . . ?
Fe1 C10 C14 C13 59.3(4) . . . . ?
C11 C10 C14 Fe1 -59.7(4) . . . . ?
C12 C13 C14 C10 0.3(7) . . . . ?
Fe1 C13 C14 C10 -59.2(4) . . . . ?
C12 C13 C14 Fe1 59.6(4) . . . . ?
C7 C6 C15 C16 -43.6(9) . . . . ?
C5 C6 C15 C16 140.9(6) . . . . ?
Fe1 C6 C15 C16 44.9(8) . . . . ?
C7 C6 C15 C20 130.8(6) . . . . ?
C5 C6 C15 C20 -44.6(9) . . . . ?
Fe1 C6 C15 C20 -140.7(5) . . . . ?
C20 C15 C16 C17 0.0(9) . . . . ?
C6 C15 C16 C17 174.6(6) . . . . ?
C15 C16 C17 C18 1.5(9) . . . . ?
C15 C16 C17 C21 -178.4(6) . . . . ?
C16 C17 C18 C19 -2.8(9) . . . . ?
C21 C17 C18 C19 177.1(6) . . . . ?
C17 C18 C19 C20 2.3(9) . . . . ?
C17 C18 C19 C25 -177.1(6) . . . . ?
C18 C19 C20 C15 -0.5(9) . . . . ?
C25 C19 C20 C15 178.8(6) . . . . ?
C16 C15 C20 C19 -0.6(9) . . . . ?
C6 C15 C20 C19 -175.1(6) . . . . ?
C16 C17 C21 C23 121.2(7) . . . . ?
C18 C17 C21 C23 -58.7(8) . . . . ?
C16 C17 C21 C22 -1.4(9) . . . . ?
C18 C17 C21 C22 178.7(6) . . . . ?
C16 C17 C21 C24 -121.0(7) . . . . ?
C18 C17 C21 C24 59.1(8) . . . . ?
C20 C19 C25 C26 -124.2(7) . . . . ?
C18 C19 C25 C26 55.1(8) . . . . ?
C20 C19 C25 C28 -3.3(9) . . . . ?
C18 C19 C25 C28 175.9(6) . . . . ?
C20 C19 C25 C27 116.5(7) . . . . ?
C18 C19 C25 C27 -64.3(7) . . . . ?
C8 C9 C29 C34 -132.5(6) . . . . ?
C5 C9 C29 C34 43.8(9) . . . . ?
Fe1 C9 C29 C34 141.4(5) . . . . ?
C8 C9 C29 C30 41.5(9) . . . . ?
C5 C9 C29 C30 -142.2(6) . . . . ?
Fe1 C9 C29 C30 -44.6(8) . . . . ?
C34 C29 C30 C31 -2.1(9) . . . . ?
C9 C29 C30 C31 -176.2(6) . . . . ?
C29 C30 C31 C32 1.4(9) . . . . ?
C29 C30 C31 C35 -178.4(6) . . . . ?
C30 C31 C32 C33 1.0(9) . . . . ?
C35 C31 C32 C33 -179.3(6) . . . . ?
C31 C32 C33 C34 -2.5(10) . . . . ?
C31 C32 C33 C39 177.6(6) . . . . ?
C32 C33 C34 C29 1.8(9) . . . . ?
C39 C33 C34 C29 -178.3(6) . . . . ?
C30 C29 C34 C33 0.4(9) . . . . ?
C9 C29 C34 C33 174.5(6) . . . . ?
C30 C31 C35 C37 -56.2(9) . . . . ?
C32 C31 C35 C37 124.1(8) . . . . ?
C30 C31 C35 C38 -179.4(7) . . . . ?
C32 C31 C35 C38 0.9(9) . . . . ?
C30 C31 C35 C36 63.2(8) . . . . ?
C32 C31 C35 C36 -116.5(8) . . . . ?
C34 C33 C39 C41 -109.4(8) . . . . ?
C32 C33 C39 C41 70.5(9) . . . . ?
C34 C33 C39 C42 15.6(10) . . . . ?
C32 C33 C39 C42 -164.5(6) . . . . ?
C34 C33 C39 C40 131.4(7) . . . . ?
C32 C33 C39 C40 -48.7(9) . . . . ?
C47 C43 C44 C45 -0.2(7) . . . . ?
Al1 C43 C44 C45 -171.7(4) . . . . ?
Fe2 C43 C44 C45 58.1(4) . . . . ?
C47 C43 C44 C53 174.5(6) . . . . ?
Al1 C43 C44 C53 2.9(9) . . . . ?
Fe2 C43 C44 C53 -127.2(7) . . . . ?
C47 C43 C44 Fe2 -58.3(4) . . . . ?
Al1 C43 C44 Fe2 130.2(4) . . . . ?
C43 C44 C45 C46 -0.2(7) . . . . ?
C53 C44 C45 C46 -175.2(6) . . . . ?
Fe2 C44 C45 C46 60.0(4) . . . . ?
C43 C44 C45 Fe2 -60.2(4) . . . . ?
C53 C44 C45 Fe2 124.7(6) . . . . ?
C44 C45 C46 C47 0.5(7) . . . . ?
Fe2 C45 C46 C47 61.5(4) . . . . ?
C44 C45 C46 Fe2 -61.0(4) . . . . ?
C45 C46 C47 C43 -0.6(7) . . . . ?
Fe2 C46 C47 C43 59.3(4) . . . . ?
C45 C46 C47 C70 177.4(5) . . . . ?
Fe2 C46 C47 C70 -122.6(6) . . . . ?
C45 C46 C47 Fe2 -60.0(4) . . . . ?
C44 C43 C47 C46 0.5(7) . . . . ?
Al1 C43 C47 C46 170.4(5) . . . . ?
Fe2 C43 C47 C46 -57.3(4) . . . . ?
C44 C43 C47 C70 -177.4(6) . . . . ?
Al1 C43 C47 C70 -7.6(10) . . . . ?
Fe2 C43 C47 C70 124.8(6) . . . . ?
C44 C43 C47 Fe2 57.8(4) . . . . ?
Al1 C43 C47 Fe2 -132.4(5) . . . . ?
C52 C48 C49 C50 -0.4(7) . . . . ?
Fe2 C48 C49 C50 -59.6(4) . . . . ?
C52 C48 C49 Fe2 59.2(4) . . . . ?
C48 C49 C50 C51 0.4(7) . . . . ?
Fe2 C49 C50 C51 -59.4(4) . . . . ?
C48 C49 C50 Fe2 59.9(4) . . . . ?
C49 C50 C51 C52 -0.3(7) . . . . ?
Fe2 C50 C51 C52 -60.0(4) . . . . ?
C49 C50 C51 Fe2 59.6(4) . . . . ?
C49 C48 C52 C51 0.2(7) . . . . ?
Fe2 C48 C52 C51 59.5(5) . . . . ?
C49 C48 C52 Fe2 -59.2(5) . . . . ?
C50 C51 C52 C48 0.0(7) . . . . ?
Fe2 C51 C52 C48 -59.8(4) . . . . ?
C50 C51 C52 Fe2 59.8(4) . . . . ?
C45 C44 C53 C54 130.2(7) . . . . ?
C43 C44 C53 C54 -43.8(10) . . . . ?
Fe2 C44 C53 C54 -141.9(5) . . . . ?
C45 C44 C53 C58 -44.1(9) . . . . ?
C43 C44 C53 C58 141.9(6) . . . . ?
Fe2 C44 C53 C58 43.8(8) . . . . ?
C58 C53 C54 C55 -0.1(10) . . . . ?
C44 C53 C54 C55 -174.4(6) . . . . ?
C53 C54 C55 C56 -0.3(10) . . . . ?
C53 C54 C55 C59 179.1(6) . . . . ?
C54 C55 C56 C57 0.7(10) . . . . ?
C59 C55 C56 C57 -178.8(6) . . . . ?
C55 C56 C57 C58 -0.6(10) . . . . ?
C55 C56 C57 C63 178.3(6) . . . . ?
C56 C57 C58 C53 0.2(10) . . . . ?
C63 C57 C58 C53 -178.7(6) . . . . ?
C54 C53 C58 C57 0.2(10) . . . . ?
C44 C53 C58 C57 174.6(6) . . . . ?
C54 C55 C59 C62 -126.5(7) . . . . ?
C56 C55 C59 C62 52.9(9) . . . . ?
C54 C55 C59 C60 -2.3(10) . . . . ?
C56 C55 C59 C60 177.2(6) . . . . ?
C54 C55 C59 C61 114.9(7) . . . . ?
C56 C55 C59 C61 -65.7(8) . . . . ?
C58 C57 C63 C68 -60.8(18) . . . . ?
C56 C57 C63 C68 120.3(17) . . . . ?
C58 C57 C63 C67 173.0(18) . . . . ?
C56 C57 C63 C67 -5.8(19) . . . . ?
C58 C57 C63 C69 60.3(17) . . . . ?
C56 C57 C63 C69 -118.6(16) . . . . ?
C58 C57 C63 C65 -1.7(9) . . . . ?
C56 C57 C63 C65 179.4(7) . . . . ?
C58 C57 C63 C66 120.4(7) . . . . ?
C56 C57 C63 C66 -58.5(9) . . . . ?
C58 C57 C63 C64 -122.0(7) . . . . ?
C56 C57 C63 C64 59.2(8) . . . . ?
C46 C47 C70 C71 -133.6(6) . . . . ?
C43 C47 C70 C71 44.1(9) . . . . ?
Fe2 C47 C70 C71 140.5(5) . . . . ?
C46 C47 C70 C75 40.4(9) . . . . ?
C43 C47 C70 C75 -141.9(6) . . . . ?
Fe2 C47 C70 C75 -45.4(8) . . . . ?
C75 C70 C71 C72 -0.1(10) . . . . ?
C47 C70 C71 C72 174.1(6) . . . . ?
C70 C71 C72 C73 3.0(10) . . . . ?
C70 C71 C72 C76 178.9(7) . . . . ?
C71 C72 C73 C74 -3.3(10) . . . . ?
C76 C72 C73 C74 -179.3(7) . . . . ?
C72 C73 C74 C75 0.5(10) . . . . ?
C72 C73 C74 C80 179.7(6) . . . . ?
C73 C74 C75 C70 2.6(10) . . . . ?
C80 C74 C75 C70 -176.5(6) . . . . ?
C71 C70 C75 C74 -2.8(9) . . . . ?
C47 C70 C75 C74 -177.0(6) . . . . ?
C71 C72 C76 C77 21.4(10) . . . . ?
C73 C72 C76 C77 -162.8(7) . . . . ?
C71 C72 C76 C79 138.8(7) . . . . ?
C73 C72 C76 C79 -45.4(10) . . . . ?
C71 C72 C76 C78 -99.7(9) . . . . ?
C73 C72 C76 C78 76.1(9) . . . . ?
C75 C74 C80 C86 171.0(19) . . . . ?
C73 C74 C80 C86 -8(2) . . . . ?
C75 C74 C80 C81 -3.3(13) . . . . ?
C73 C74 C80 C81 177.6(10) . . . . ?
C75 C74 C80 C82 119.5(9) . . . . ?
C73 C74 C80 C82 -59.6(10) . . . . ?
C75 C74 C80 C84 -61.7(13) . . . . ?
C73 C74 C80 C84 119.2(12) . . . . ?
C75 C74 C80 C83 -126.5(8) . . . . ?
C73 C74 C80 C83 54.4(9) . . . . ?
C75 C74 C80 C85 47.6(14) . . . . ?
C73 C74 C80 C85 -131.5(13) . . . . ?
C105 B1 C87 C88 -125.2(7) . . . . ?
C99 B1 C87 C88 -9.6(9) . . . . ?
C93 B1 C87 C88 113.3(7) . . . . ?
C105 B1 C87 C92 62.0(7) . . . . ?
C99 B1 C87 C92 177.6(6) . . . . ?
C93 B1 C87 C92 -59.5(7) . . . . ?
C92 C87 C88 F1 179.7(5) . . . . ?
B1 C87 C88 F1 6.6(10) . . . . ?
C92 C87 C88 C89 -1.4(9) . . . . ?
B1 C87 C88 C89 -174.6(6) . . . . ?
F1 C88 C89 F2 0.3(9) . . . . ?
C87 C88 C89 F2 -178.7(6) . . . . ?
F1 C88 C89 C90 -179.0(6) . . . . ?
C87 C88 C89 C90 2.1(10) . . . . ?
F2 C89 C90 F3 -1.8(10) . . . . ?
C88 C89 C90 F3 177.4(6) . . . . ?
F2 C89 C90 C91 178.3(6) . . . . ?
C88 C89 C90 C91 -2.4(10) . . . . ?
F3 C90 C91 F4 1.6(10) . . . . ?
C89 C90 C91 F4 -178.6(6) . . . . ?
F3 C90 C91 C92 -177.6(6) . . . . ?
C89 C90 C91 C92 2.2(10) . . . . ?
F4 C91 C92 F5 0.9(9) . . . . ?
C90 C91 C92 F5 -179.9(6) . . . . ?
F4 C91 C92 C87 179.1(6) . . . . ?
C90 C91 C92 C87 -1.7(10) . . . . ?
C88 C87 C92 F5 179.4(5) . . . . ?
B1 C87 C92 F5 -6.8(8) . . . . ?
C88 C87 C92 C91 1.2(9) . . . . ?
B1 C87 C92 C91 175.1(6) . . . . ?
C105 B1 C93 C94 177.2(5) . . . . ?
C99 B1 C93 C94 61.0(7) . . . . ?
C87 B1 C93 C94 -62.3(7) . . . . ?
C105 B1 C93 C98 -9.4(9) . . . . ?
C99 B1 C93 C98 -125.5(6) . . . . ?
C87 B1 C93 C98 111.1(7) . . . . ?
C98 C93 C94 F6 179.6(5) . . . . ?
B1 C93 C94 F6 -6.0(8) . . . . ?
C98 C93 C94 C95 -1.8(9) . . . . ?
B1 C93 C94 C95 172.6(6) . . . . ?
F6 C94 C95 F7 -3.1(9) . . . . ?
C93 C94 C95 F7 178.3(6) . . . . ?
F6 C94 C95 C96 178.9(5) . . . . ?
C93 C94 C95 C96 0.2(10) . . . . ?
F7 C95 C96 F8 2.9(10) . . . . ?
C94 C95 C96 F8 -179.0(6) . . . . ?
F7 C95 C96 C97 -176.0(6) . . . . ?
C94 C95 C96 C97 2.0(10) . . . . ?
F8 C96 C97 F9 0.6(10) . . . . ?
C95 C96 C97 F9 179.5(6) . . . . ?
F8 C96 C97 C98 178.5(6) . . . . ?
C95 C96 C97 C98 -2.5(10) . . . . ?
F9 C97 C98 F10 0.6(9) . . . . ?
C96 C97 C98 F10 -177.3(6) . . . . ?
F9 C97 C98 C93 178.7(6) . . . . ?
C96 C97 C98 C93 0.8(10) . . . . ?
C94 C93 C98 F10 179.3(5) . . . . ?
B1 C93 C98 F10 5.5(9) . . . . ?
C94 C93 C98 C97 1.2(9) . . . . ?
B1 C93 C98 C97 -172.6(6) . . . . ?
C105 B1 C99 C100 -111.8(7) . . . . ?
C87 B1 C99 C100 127.2(6) . . . . ?
C93 B1 C99 C100 10.7(9) . . . . ?
C105 B1 C99 C104 60.7(7) . . . . ?
C87 B1 C99 C104 -60.3(8) . . . . ?
C93 B1 C99 C104 -176.8(5) . . . . ?
C104 C99 C100 F11 -178.8(5) . . . . ?
B1 C99 C100 F11 -5.8(9) . . . . ?
C104 C99 C100 C101 1.0(9) . . . . ?
B1 C99 C100 C101 174.1(6) . . . . ?
F11 C100 C101 F12 -2.0(8) . . . . ?
C99 C100 C101 F12 178.1(5) . . . . ?
F11 C100 C101 C102 178.7(5) . . . . ?
C99 C100 C101 C102 -1.1(10) . . . . ?
F12 C101 C102 F13 0.9(9) . . . . ?
C100 C101 C102 F13 -179.8(5) . . . . ?
F12 C101 C102 C103 -179.3(6) . . . . ?
C100 C101 C102 C103 0.0(10) . . . . ?
F13 C102 C103 F14 0.6(10) . . . . ?
C101 C102 C103 F14 -179.2(6) . . . . ?
F13 C102 C103 C104 -179.1(6) . . . . ?
C101 C102 C103 C104 1.1(10) . . . . ?
F14 C103 C104 F15 0.2(9) . . . . ?
C102 C103 C104 F15 179.9(5) . . . . ?
F14 C103 C104 C99 179.1(6) . . . . ?
C102 C103 C104 C99 -1.2(10) . . . . ?
C100 C99 C104 C103 0.1(9) . . . . ?
B1 C99 C104 C103 -173.5(6) . . . . ?
C100 C99 C104 F15 179.0(5) . . . . ?
B1 C99 C104 F15 5.4(8) . . . . ?
C99 B1 C105 C110 -109.5(7) . . . . ?
C87 B1 C105 C110 13.1(9) . . . . ?
C93 B1 C105 C110 127.9(6) . . . . ?
C99 B1 C105 C106 62.2(7) . . . . ?
C87 B1 C105 C106 -175.2(5) . . . . ?
C93 B1 C105 C106 -60.4(7) . . . . ?
C110 C105 C106 F16 178.4(5) . . . . ?
B1 C105 C106 F16 5.4(8) . . . . ?
C110 C105 C106 C107 -2.2(9) . . . . ?
B1 C105 C106 C107 -175.2(6) . . . . ?
F16 C106 C107 F17 0.1(9) . . . . ?
C105 C106 C107 F17 -179.3(5) . . . . ?
F16 C106 C107 C108 -179.6(5) . . . . ?
C105 C106 C107 C108 0.9(10) . . . . ?
F17 C107 C108 F18 0.8(9) . . . . ?
C106 C107 C108 F18 -179.4(5) . . . . ?
F17 C107 C108 C109 -179.4(5) . . . . ?
C106 C107 C108 C109 0.3(10) . . . . ?
F18 C108 C109 F19 0.8(9) . . . . ?
C107 C108 C109 F19 -179.0(6) . . . . ?
F18 C108 C109 C110 179.7(5) . . . . ?
C107 C108 C109 C110 -0.1(9) . . . . ?
C106 C105 C110 F20 -178.2(5) . . . . ?
B1 C105 C110 F20 -6.1(9) . . . . ?
C106 C105 C110 C109 2.5(9) . . . . ?
B1 C105 C110 C109 174.6(6) . . . . ?
F19 C109 C110 F20 -2.0(8) . . . . ?
C108 C109 C110 F20 179.1(5) . . . . ?
F19 C109 C110 C105 177.4(5) . . . . ?
C108 C109 C110 C105 -1.5(10) . . . . ?
C116 C111 C112 C113 0.2(11) . . . . ?
C117 C111 C112 C113 177.5(8) . . . . ?
C111 C112 C113 C114 -0.4(12) . . . . ?
C112 C113 C114 C115 0.2(11) . . . . ?
C113 C114 C115 C116 0.0(11) . . . . ?
C114 C115 C116 C111 -0.2(11) . . . . ?
C112 C111 C116 C115 0.1(11) . . . . ?
C117 C111 C116 C115 -177.3(7) . . . . ?
